data_4313310
loop_
_publ_author_name
'Hugh D. Selby'
'Bryan K. Roland'
'Michael D. Carducci'
'Zhiping Zheng'

_publ_contact_author_address
;
      University of Arizona
      Department of Chemistry
      1306 E. University
      Tucson, AZ 85721-0041
      USA
;
_publ_contact_author_email zhiping@u.arizona.edu
_publ_contact_author_fax 520-621-8407
_publ_contact_author_name 'Dr. Zhiping Zheng'
_publ_contact_author_phone 520-626-6495
_publ_section_title
;
 Hydrogen-Bonded Extended Arrays of the [Re~6~(\m~3~-Se)~8~]^2+^
 Core-Containing Clusters
;
_journal_name_full 'Inorganic Chemistry'
_journal_page_first 1656
_journal_page_last 1662
_journal_paper_doi 10.1021/ic0261326
_journal_volume 42
_journal_year 2003
_chemical_formula_moiety 'C36 H81 N2 O P5 Re6 Se8, C H2 Cl2, 2 (F6 Sb)'
_chemical_formula_sum 'C37 H83 Cl2 F12 N2 O P5 Re6 Sb2 Se8'
_chemical_formula_weight 3018.18
_chemical_name_systematic
;

  ?

;
_space_group_IT_number 2
_symmetry_cell_setting triclinic
_symmetry_Int_Tables_number 2
_symmetry_space_group_name_Hall '-P 1'
_symmetry_space_group_name_H-M 'P -1'
_atom_sites_solution_hydrogens geom
_atom_sites_solution_primary direct
_atom_sites_solution_secondary difmap
_audit_creation_method SHELXL-97
_cell_angle_alpha 92.955(2)
_cell_angle_beta 106.210(2)
_cell_angle_gamma 115.1720(10)
_cell_formula_units_Z 2
_cell_length_a 14.5249(11)
_cell_length_b 14.7424(11)
_cell_length_c 20.537(2)
_cell_measurement_reflns_used 6725
_cell_measurement_temperature 170(2)
_cell_measurement_theta_max 28.985
_cell_measurement_theta_min 2.198
_cell_volume 3747.7(5)
_computing_cell_refinement 'Bruker SMART'
_computing_data_collection 'Bruker SMART'
_computing_data_reduction 'Bruker SAINT'
_computing_molecular_graphics 'Bruker SHELXTL'
_computing_publication_material 'Bruker SHELXTL'
_computing_structure_refinement 'Bruker SHELXTL'
_computing_structure_solution 'Bruker SHELXTL'
_diffrn_ambient_temperature 170(2)
_diffrn_measured_fraction_theta_full 0.977
_diffrn_measured_fraction_theta_max 0.977
_diffrn_measurement_device_type 'CCD area detector diffractometer'
_diffrn_measurement_method '\w scans'
_diffrn_measurement_specimen_support 'glass fiber'
_diffrn_radiation_monochromator graphite
_diffrn_radiation_source 'fine-focus sealed tube'
_diffrn_radiation_type MoK\a
_diffrn_radiation_wavelength 0.71073
_diffrn_reflns_av_R_equivalents 0.0935
_diffrn_reflns_av_sigmaI/netI 0.1450
_diffrn_reflns_limit_h_max 19
_diffrn_reflns_limit_h_min -19
_diffrn_reflns_limit_k_max 20
_diffrn_reflns_limit_k_min -20
_diffrn_reflns_limit_l_max 28
_diffrn_reflns_limit_l_min -28
_diffrn_reflns_number 54605
_diffrn_reflns_theta_full 29.09
_diffrn_reflns_theta_max 29.09
_diffrn_reflns_theta_min 1.63
_diffrn_standards_decay_% .07
_diffrn_standards_interval_count 3636
_diffrn_standards_number 143
_exptl_absorpt_coefficient_mu 14.478
_exptl_absorpt_correction_T_max 1.0
_exptl_absorpt_correction_T_min 0.401675
_exptl_absorpt_correction_type semi-empirical
_exptl_absorpt_process_details 'SADABS, BRUKER (2000)'
_exptl_crystal_colour red
_exptl_crystal_density_diffrn 2.675
_exptl_crystal_density_method 'not measured'
_exptl_crystal_description plate
_exptl_crystal_F_000 2736
_exptl_crystal_size_max .2
_exptl_crystal_size_mid .1
_exptl_crystal_size_min .03
_refine_diff_density_max 2.875
_refine_diff_density_min -3.298
_refine_diff_density_rms 0.293
_refine_ls_extinction_method none
_refine_ls_goodness_of_fit_ref 0.939
_refine_ls_hydrogen_treatment constr
_refine_ls_matrix_type full
_refine_ls_number_parameters 916
_refine_ls_number_reflns 19640
_refine_ls_number_restraints 828
_refine_ls_restrained_S_all 0.924
_refine_ls_R_factor_all 0.1669
_refine_ls_R_factor_gt 0.0612
_refine_ls_shift/su_max 0.005
_refine_ls_shift/su_mean 0.000
_refine_ls_structure_factor_coef Fsqd
_refine_ls_weighting_details 'calc w=1/[\s^2^(Fo^2^)+(0.0476P)^2^+0.0000P] where P=(Fo^2^+2Fc^2^)/3'
_refine_ls_weighting_scheme calc
_refine_ls_wR_factor_gt 0.1218
_refine_ls_wR_factor_ref 0.1552
_reflns_number_gt 8646
_reflns_number_total 19640
_reflns_threshold_expression I>2sigma(I)
_cod_data_source_file ic0261326si20021206_010208.cif
_cod_data_source_block 1
_cod_depositor_comments
;
The following automatic conversions were performed:

'_symmetry_cell_setting' value 'Triclinic' changed to 'triclinic'
according to the built-in table from CIF Core dictionary named
'cif_core.dic' version 2.4.1 from 2010-06-29.

Automatic conversion script
Id: cif_fix_values 1646 2011-03-28 12:23:43Z adriana 
;
_cod_original_cell_volume 3747.6(5)
_cod_database_code 4313310

loop_
_symmetry_equiv_pos_as_xyz
'x, y, z'
'-x, -y, -z'

loop_
_atom_site_label
_atom_site_type_symbol
_atom_site_fract_x
_atom_site_fract_y
_atom_site_fract_z
_atom_site_U_iso_or_equiv
_atom_site_adp_type
_atom_site_occupancy
_atom_site_symmetry_multiplicity
_atom_site_calc_flag
_atom_site_refinement_flags
_atom_site_disorder_assembly
_atom_site_disorder_group
Re1 Re 0.55850(4) 0.70498(4) 0.31165(3) 0.02837(15) Uani 1 1 d U . .
Re2 Re 0.40520(4) 0.79443(4) 0.17581(3) 0.02717(15) Uani 1 1 d U . .
Re3 Re 0.39002(4) 0.61457(4) 0.19727(3) 0.02514(14) Uani 1 1 d U . .
Re4 Re 0.57310(4) 0.75951(4) 0.19350(3) 0.02467(14) Uani 1 1 d U L .
Re5 Re 0.57232(4) 0.88385(4) 0.28959(3) 0.03060(16) Uani 1 1 d U . .
Re6 Re 0.39000(4) 0.73939(4) 0.29408(3) 0.02911(15) Uani 1 1 d U . .
Se7 Se 0.55453(11) 0.58783(10) 0.21585(7) 0.0291(3) Uani 1 1 d U . .
Se8 Se 0.58332(11) 0.92967(10) 0.17433(8) 0.0337(4) Uani 1 1 d U . .
Se9 Se 0.23430(11) 0.65393(10) 0.18254(8) 0.0321(4) Uani 1 1 d U . .
Se10 Se 0.40890(11) 0.67316(10) 0.08670(7) 0.0288(3) Uani 1 1 d U . .
Se11 Se 0.72885(11) 0.84556(10) 0.30505(8) 0.0343(4) Uani 1 1 d U . .
Se12 Se 0.38086(11) 0.56868(10) 0.31295(8) 0.0327(3) Uani 1 1 d U . .
Se13 Se 0.40744(11) 0.91076(10) 0.27096(9) 0.0386(4) Uani 1 1 d U . .
Se14 Se 0.55531(12) 0.82676(11) 0.40082(8) 0.0409(4) Uani 1 1 d U . .
P1 P 0.7001(3) 0.7715(3) 0.1313(2) 0.0337(9) Uani 1 1 d U . .
P2 P 0.3107(3) 0.8566(3) 0.0831(2) 0.0426(10) Uani 1 1 d U . .
P3 P 0.6605(3) 0.6433(3) 0.3992(2) 0.0455(11) Uani 1 1 d U . .
P4 P 0.2620(3) 0.4375(3) 0.1349(2) 0.0352(9) Uani 1 1 d U . .
P5 P 0.2626(4) 0.7241(3) 0.3563(3) 0.0539(12) Uani 1 1 d U . .
Sb1 Sb 0.0000 0.0000 0.0000 0.0289(3) Uani 1 2 d SDU . .
F11 F 0.0685(8) 0.0150(7) 0.0937(4) 0.061(3) Uani 1 1 d DU . .
F12 F -0.0905(6) 0.0489(6) 0.0213(5) 0.048(2) Uani 1 1 d DU . .
F13 F 0.0971(7) 0.1349(6) 0.0015(5) 0.054(2) Uani 1 1 d DU . .
Sb21 Sb 0.2890(4) 0.6279(3) -0.1824(2) 0.0986(14) Uani 0.50 1 d PDU A 1
F211 F 0.4119(14) 0.6763(17) -0.1023(8) 0.227(13) Uani 0.50 1 d PDU A 1
F212 F 0.1696(12) 0.5829(14) -0.2629(9) 0.119(9) Uani 0.50 1 d PDU A 1
F213 F 0.3242(17) 0.7645(8) -0.1916(11) 0.142(11) Uani 0.50 1 d PDU A 1
F214 F 0.3746(17) 0.626(2) -0.2362(11) 0.197(12) Uani 0.50 1 d PDU A 1
F215 F 0.2083(19) 0.636(2) -0.1267(14) 0.197(14) Uani 0.50 1 d PDU A 1
F216 F 0.255(2) 0.4934(9) -0.1699(14) 0.207(13) Uani 0.50 1 d PDU A 1
Sb22 Sb 0.2082(4) 0.6001(3) -0.1759(2) 0.1092(16) Uani 0.50 1 d PDU B 2
F221 F 0.134(2) 0.626(2) -0.2569(12) 0.252(18) Uani 0.50 1 d PDU B 2
F222 F 0.283(3) 0.574(2) -0.0952(13) 0.301(19) Uani 0.50 1 d PDU B 2
F223 F 0.3264(15) 0.7286(13) -0.1612(15) 0.200(14) Uani 0.50 1 d PDU B 2
F224 F 0.266(3) 0.543(3) -0.2273(18) 0.33(2) Uani 0.50 1 d PDU B 2
F225 F 0.150(3) 0.657(3) -0.1250(19) 0.31(2) Uani 0.50 1 d PDU B 2
F226 F 0.090(2) 0.4709(12) -0.1906(15) 0.261(16) Uani 0.50 1 d PDU B 2
Sb31 Sb 1.0000 1.0000 0.5000 0.0300(17) Uani 0.20 2 d SPDU . 3
F311 F 0.8505(16) 0.926(3) 0.472(2) 0.040(13) Uani 0.20 1 d PDU C 3
F312 F 1.005(3) 0.906(3) 0.438(2) 0.045(12) Uani 0.20 1 d PDU D 3
F313 F 0.981(4) 1.069(3) 0.4257(18) 0.048(13) Uani 0.20 1 d PDU E 3
Sb32 Sb 1.0509(8) 0.9879(8) 0.4545(5) 0.072(3) Uani 0.20 1 d PDU . 4
F321 F 0.989(2) 0.941(3) 0.3584(7) 0.068(12) Uani 0.20 1 d PDU F 4
F322 F 0.9153(17) 0.963(3) 0.4597(17) 0.135(14) Uani 0.40 1 d PDU . 4
F323 F 1.022(4) 0.8541(18) 0.467(2) 0.090(16) Uani 0.20 1 d PDU G 4
F324 F 1.1882(15) 1.025(4) 0.4477(19) 0.097(15) Uani 0.20 1 d PDU H 4
F326 F 1.064(5) 1.117(3) 0.439(4) 0.135(19) Uani 0.20 1 d PDU I 4
Sb33 Sb 1.0778(7) 1.0046(7) 0.4214(5) 0.063(3) Uani 0.20 1 d PDU J 5
F331 F 0.962(2) 1.032(3) 0.4178(17) 0.057(13) Uani 0.20 1 d PDU J 5
F332 F 1.010(3) 0.883(2) 0.452(3) 0.074(14) Uani 0.20 1 d PDU J 5
F333 F 1.148(3) 1.075(4) 0.5137(11) 0.068(13) Uani 0.20 1 d PDU J 5
F334 F 1.140(3) 1.124(3) 0.387(3) 0.109(15) Uani 0.20 1 d PDU J 5
F335 F 1.193(2) 0.975(3) 0.425(3) 0.121(17) Uani 0.20 1 d PDU J 5
F336 F 1.019(3) 0.955(4) 0.3256(8) 0.070(12) Uani 0.20 1 d PDU J 5
N1 N 0.6800(9) 1.0442(8) 0.3436(7) 0.040(3) Uani 1 1 d U K .
C2 C 0.7584(13) 1.0670(12) 0.4040(8) 0.054(4) Uani 1 1 d U . .
H2A H 0.7679 1.0137 0.4242 0.065 Uiso 1 1 calc R . .
C3 C 0.8277(14) 1.1708(12) 0.4382(9) 0.065(5) Uani 1 1 d U K .
H3A H 0.8803 1.1863 0.4824 0.078 Uiso 1 1 calc R . .
C4 C 0.8188(14) 1.2469(12) 0.4078(9) 0.061(5) Uani 1 1 d U . .
C5 C 0.7356(13) 1.2240(12) 0.3447(11) 0.069(5) Uani 1 1 d U K .
H5A H 0.7265 1.2764 0.3231 0.083 Uiso 1 1 calc R . .
C6 C 0.6673(13) 1.1212(11) 0.3154(9) 0.056(4) Uani 1 1 d DU . .
H6A H 0.6091 1.1041 0.2738 0.068 Uiso 1 1 calc R K .
C71 C 0.909(2) 1.348(2) 0.450(2) 0.057(7) Uani 0.50 1 d PDU K 6
N81 N 0.928(3) 1.418(3) 0.4163(18) 0.071(13) Uani 0.50 1 d PDU K 6
H81A H 0.9817 1.4790 0.4363 0.085 Uiso 0.50 1 calc PR K 6
H81B H 0.8891 1.4056 0.3726 0.085 Uiso 0.50 1 calc PR K 6
O91 O 0.961(2) 1.3570(16) 0.5148(13) 0.054(7) Uani 0.50 1 d PDU K 6
C72 C 0.871(2) 1.362(2) 0.437(2) 0.057(7) Uani 0.50 1 d PDU K 7
N82 N 0.915(2) 1.3806(19) 0.5005(14) 0.046(8) Uani 0.50 1 d PDU K 7
H82A H 0.9627 1.4433 0.5223 0.055 Uiso 0.50 1 calc PR K 7
H82B H 0.8980 1.3310 0.5239 0.055 Uiso 0.50 1 calc PR K 7
O92 O 0.892(3) 1.432(2) 0.3980(16) 0.059(8) Uani 0.50 1 d PDU K 7
C11 C 0.7991(11) 0.7312(11) 0.1758(8) 0.043(4) Uani 1 1 d U L .
H11A H 0.8364 0.7725 0.2234 0.052 Uiso 1 1 calc R . .
H11B H 0.7594 0.6593 0.1799 0.052 Uiso 1 1 calc R . .
C12 C 0.8837(12) 0.7380(13) 0.1453(9) 0.056(5) Uani 1 1 d U . .
H12A H 0.9314 0.7144 0.1748 0.085 Uiso 1 1 calc R L .
H12B H 0.9261 0.8091 0.1423 0.085 Uiso 1 1 calc R . .
H12C H 0.8490 0.6950 0.0990 0.085 Uiso 1 1 calc R . .
C13 C 0.7775(12) 0.8982(10) 0.1165(9) 0.051(4) Uani 1 1 d U L .
H13A H 0.8171 0.8921 0.0857 0.061 Uiso 1 1 calc R . .
H13B H 0.7262 0.9226 0.0915 0.061 Uiso 1 1 calc R . .
C14 C 0.8584(13) 0.9794(12) 0.1806(11) 0.084(7) Uani 1 1 d U . .
H14A H 0.8959 1.0440 0.1666 0.126 Uiso 1 1 calc R L .
H14B H 0.9110 0.9574 0.2055 0.126 Uiso 1 1 calc R . .
H14C H 0.8203 0.9890 0.2107 0.126 Uiso 1 1 calc R . .
C151 C 0.6396(11) 0.6969(11) 0.0435(8) 0.041(3) Uani 0.50 1 d PU L 6
H15A H 0.5875 0.7186 0.0158 0.049 Uiso 0.50 1 calc PR L 6
H15B H 0.6968 0.7122 0.0225 0.049 Uiso 0.50 1 calc PR L 6
C161 C 0.576(2) 0.572(2) 0.039(2) 0.097(14) Uani 0.60 1 d PU L 6
H16A H 0.5464 0.5365 -0.0092 0.146 Uiso 0.60 1 calc PR L 6
H16B H 0.5179 0.5557 0.0584 0.146 Uiso 0.60 1 calc PR L 6
H16C H 0.6275 0.5495 0.0658 0.146 Uiso 0.60 1 calc PR L 6
C152 C 0.6396(11) 0.6969(11) 0.0435(8) 0.041(3) Uani 0.50 1 d PU L 7
H15C H 0.6938 0.6839 0.0299 0.049 Uiso 0.50 1 calc PR L 7
H15D H 0.5790 0.6302 0.0412 0.049 Uiso 0.50 1 calc PR L 7
C162 C 0.600(3) 0.754(3) -0.005(2) 0.051(10) Uani 0.40 1 d PU L 7
H17A H 0.5671 0.7141 -0.0520 0.077 Uiso 0.40 1 calc PR L 7
H17B H 0.6599 0.8199 -0.0026 0.077 Uiso 0.40 1 calc PR L 7
H17C H 0.5452 0.7661 0.0085 0.077 Uiso 0.40 1 calc PR L 7
C21 C 0.3236(14) 0.9857(11) 0.1045(10) 0.064(5) Uani 1 1 d U . .
H21A H 0.2771 0.9972 0.0639 0.077 Uiso 1 1 calc R . .
H21B H 0.2947 0.9867 0.1427 0.077 Uiso 1 1 calc R . .
C22 C 0.4307(15) 1.0705(12) 0.1244(11) 0.091(8) Uani 1 1 d U . .
H22A H 0.4276 1.1343 0.1356 0.136 Uiso 1 1 calc R . .
H22B H 0.4592 1.0735 0.0862 0.136 Uiso 1 1 calc R . .
H22C H 0.4780 1.0611 0.1651 0.136 Uiso 1 1 calc R . .
C23 C 0.1636(12) 0.7760(12) 0.0465(9) 0.051(4) Uani 1 1 d U . .
H23A H 0.1370 0.7955 0.0023 0.061 Uiso 1 1 calc R . .
H23B H 0.1495 0.7042 0.0354 0.061 Uiso 1 1 calc R . .
C24 C 0.1002(13) 0.7804(13) 0.0893(9) 0.061(5) Uani 1 1 d U . .
H24A H 0.0237 0.7343 0.0647 0.091 Uiso 1 1 calc R . .
H24B H 0.1105 0.8504 0.0992 0.091 Uiso 1 1 calc R . .
H24C H 0.1238 0.7593 0.1328 0.091 Uiso 1 1 calc R . .
C25 C 0.3560(13) 0.8622(12) 0.0076(8) 0.052(4) Uani 1 1 d U . .
H25A H 0.4349 0.9066 0.0237 0.063 Uiso 1 1 calc R . .
H25B H 0.3430 0.7927 -0.0103 0.063 Uiso 1 1 calc R . .
C26 C 0.3049(17) 0.9007(14) -0.0524(9) 0.079(6) Uani 1 1 d U . .
H26A H 0.3355 0.8996 -0.0891 0.118 Uiso 1 1 calc R . .
H26B H 0.3194 0.9707 -0.0364 0.118 Uiso 1 1 calc R . .
H26C H 0.2268 0.8564 -0.0703 0.118 Uiso 1 1 calc R . .
C31 C 0.5995(13) 0.5019(12) 0.3869(10) 0.061(5) Uani 1 1 d U . .
H31A H 0.5251 0.4758 0.3882 0.073 Uiso 1 1 calc R . .
H31B H 0.5943 0.4746 0.3403 0.073 Uiso 1 1 calc R . .
C32 C 0.655(2) 0.4624(18) 0.4355(13) 0.127(10) Uani 1 1 d U . .
H32A H 0.6162 0.3876 0.4244 0.190 Uiso 1 1 calc R . .
H32B H 0.6584 0.4866 0.4820 0.190 Uiso 1 1 calc R . .
H32C H 0.7280 0.4857 0.4340 0.190 Uiso 1 1 calc R . .
C33 C 0.675(2) 0.6897(18) 0.4882(10) 0.101(7) Uani 1 1 d U . .
H33A H 0.7242 0.6692 0.5206 0.121 Uiso 1 1 calc R . .
H33B H 0.7096 0.7653 0.4972 0.121 Uiso 1 1 calc R . .
C34 C 0.574(3) 0.652(2) 0.5033(14) 0.172(15) Uani 1 1 d U . .
H34A H 0.5886 0.6801 0.5515 0.258 Uiso 1 1 calc R . .
H34B H 0.5396 0.5772 0.4958 0.258 Uiso 1 1 calc R . .
H34C H 0.5251 0.6737 0.4726 0.258 Uiso 1 1 calc R . .
C35 C 0.7962(15) 0.6767(17) 0.4035(15) 0.110(8) Uani 1 1 d U . .
H35A H 0.8334 0.7518 0.4077 0.132 Uiso 1 1 calc R . .
H35B H 0.8308 0.6619 0.4476 0.132 Uiso 1 1 calc R . .
C36 C 0.819(2) 0.639(2) 0.357(2) 0.26(2) Uani 1 1 d U . .
H36A H 0.8966 0.6624 0.3720 0.383 Uiso 1 1 calc R . .
H36B H 0.7954 0.6606 0.3142 0.383 Uiso 1 1 calc R . .
H36C H 0.7811 0.5641 0.3504 0.383 Uiso 1 1 calc R . .
C41 C 0.1507(11) 0.3836(10) 0.1656(8) 0.046(4) Uani 1 1 d U . .
H41A H 0.1787 0.3868 0.2160 0.055 Uiso 1 1 calc R . .
H41B H 0.1123 0.4258 0.1587 0.055 Uiso 1 1 calc R . .
C42 C 0.0662(13) 0.2675(10) 0.1289(9) 0.057(5) Uani 1 1 d U . .
H42A H 0.0074 0.2437 0.1483 0.085 Uiso 1 1 calc R . .
H42B H 0.1027 0.2244 0.1368 0.085 Uiso 1 1 calc R . .
H42C H 0.0367 0.2635 0.0791 0.085 Uiso 1 1 calc R . .
C43 C 0.3183(12) 0.3486(10) 0.1366(9) 0.049(4) Uani 1 1 d U . .
H43A H 0.2624 0.2831 0.1055 0.059 Uiso 1 1 calc R . .
H43B H 0.3788 0.3761 0.1181 0.059 Uiso 1 1 calc R . .
C44 C 0.3582(14) 0.3281(13) 0.2064(9) 0.067(5) Uani 1 1 d U . .
H44A H 0.3883 0.2805 0.2032 0.101 Uiso 1 1 calc R . .
H44B H 0.2982 0.2979 0.2244 0.101 Uiso 1 1 calc R . .
H44C H 0.4142 0.3923 0.2376 0.101 Uiso 1 1 calc R . .
C45 C 0.2046(12) 0.4220(10) 0.0424(7) 0.046(4) Uani 1 1 d U . .
H45A H 0.2642 0.4526 0.0234 0.055 Uiso 1 1 calc R . .
H45B H 0.1644 0.3480 0.0221 0.055 Uiso 1 1 calc R . .
C46 C 0.1296(13) 0.4691(11) 0.0194(8) 0.058(5) Uani 1 1 d U . .
H46A H 0.1029 0.4574 -0.0312 0.086 Uiso 1 1 calc R . .
H46B H 0.1687 0.5428 0.0383 0.086 Uiso 1 1 calc R . .
H46C H 0.0686 0.4378 0.0364 0.086 Uiso 1 1 calc R . .
C51 C 0.1612(17) 0.7647(19) 0.3067(14) 0.120(8) Uani 1 1 d U . .
H51A H 0.2003 0.8369 0.3031 0.143 Uiso 1 1 calc R . .
H51B H 0.1255 0.7232 0.2592 0.143 Uiso 1 1 calc R . .
C52 C 0.0768(19) 0.755(2) 0.3371(15) 0.150(12) Uani 1 1 d U . .
H52A H 0.0288 0.7789 0.3086 0.225 Uiso 1 1 calc R . .
H52B H 0.1109 0.7959 0.3841 0.225 Uiso 1 1 calc R . .
H52C H 0.0348 0.6829 0.3388 0.225 Uiso 1 1 calc R . .
C53 C 0.3199(19) 0.801(2) 0.4409(13) 0.150(11) Uani 1 1 d U . .
H53A H 0.2598 0.7829 0.4595 0.180 Uiso 1 1 calc R . .
H53B H 0.3684 0.7757 0.4690 0.180 Uiso 1 1 calc R . .
C54 C 0.374(2) 0.900(2) 0.4554(17) 0.21(2) Uani 1 1 d U . .
H54A H 0.3983 0.9237 0.5055 0.318 Uiso 1 1 calc R . .
H54B H 0.3267 0.9288 0.4320 0.318 Uiso 1 1 calc R . .
H54C H 0.4359 0.9216 0.4395 0.318 Uiso 1 1 calc R . .
C55 C 0.176(2) 0.5987(16) 0.3635(17) 0.151(11) Uani 1 1 d U . .
H55A H 0.2197 0.5702 0.3928 0.181 Uiso 1 1 calc R . .
H55B H 0.1252 0.6020 0.3860 0.181 Uiso 1 1 calc R . .
C56 C 0.114(3) 0.531(2) 0.294(3) 0.36(3) Uani 1 1 d U . .
H56A H 0.0648 0.4630 0.2987 0.546 Uiso 1 1 calc R . .
H56B H 0.1645 0.5241 0.2728 0.546 Uiso 1 1 calc R . .
H56C H 0.0728 0.5600 0.2645 0.546 Uiso 1 1 calc R . .
C60 C 0.311(5) 0.102(3) 0.328(2) 0.105(12) Uani 0.50 1 d PU . .
H60A H 0.2887 0.1410 0.3551 0.126 Uiso 0.50 1 calc PR . .
H60B H 0.3041 0.0414 0.3487 0.126 Uiso 0.50 1 calc PR . .
Cl1 Cl 0.4309(17) 0.1674(12) 0.3440(10) 0.185(9) Uani 0.50 1 d PU . .
Cl2 Cl 0.2199(13) 0.0585(10) 0.2560(8) 0.126(5) Uani 0.50 1 d PU . .
C61 C 1.032(4) 1.203(3) 0.322(3) 0.137(14) Uani 0.50 1 d PU . .
H61A H 1.0274 1.1409 0.2969 0.164 Uiso 0.50 1 calc PR . .
H61B H 1.0210 1.1880 0.3668 0.164 Uiso 0.50 1 calc PR . .
Cl3 Cl 0.9374(13) 1.2324(10) 0.2753(8) 0.125(5) Uani 0.50 1 d PU . .
Cl4 Cl 1.1632(14) 1.3086(12) 0.3384(7) 0.161(7) Uani 0.50 1 d PU . .

loop_
_atom_site_aniso_label
_atom_site_aniso_U_11
_atom_site_aniso_U_22
_atom_site_aniso_U_33
_atom_site_aniso_U_23
_atom_site_aniso_U_13
_atom_site_aniso_U_12
Re1 0.0214(3) 0.0272(3) 0.0342(3) -0.0046(3) 0.0107(3) 0.0093(2)
Re2 0.0170(3) 0.0181(3) 0.0447(4) 0.0001(3) 0.0128(3) 0.0057(2)
Re3 0.0199(3) 0.0175(3) 0.0347(3) -0.0026(2) 0.0100(3) 0.0059(2)
Re4 0.0177(3) 0.0193(3) 0.0337(3) -0.0044(2) 0.0099(2) 0.0057(2)
Re5 0.0202(3) 0.0202(3) 0.0450(4) -0.0098(3) 0.0136(3) 0.0037(2)
Re6 0.0225(3) 0.0227(3) 0.0417(4) -0.0034(3) 0.0155(3) 0.0080(2)
Se7 0.0284(8) 0.0251(7) 0.0357(8) -0.0009(6) 0.0130(7) 0.0134(6)
Se8 0.0226(8) 0.0199(7) 0.0569(10) 0.0007(7) 0.0189(7) 0.0055(6)
Se9 0.0205(7) 0.0239(7) 0.0493(10) 0.0049(7) 0.0131(7) 0.0073(6)
Se10 0.0200(7) 0.0240(7) 0.0352(8) -0.0004(6) 0.0079(6) 0.0052(6)
Se11 0.0195(7) 0.0319(8) 0.0420(9) -0.0106(7) 0.0095(7) 0.0057(6)
Se12 0.0291(8) 0.0294(8) 0.0423(9) 0.0034(7) 0.0170(7) 0.0129(6)
Se13 0.0296(8) 0.0217(7) 0.0684(11) -0.0011(7) 0.0259(8) 0.0104(6)
Se14 0.0340(9) 0.0396(9) 0.0427(9) -0.0122(7) 0.0171(7) 0.0108(7)
P1 0.026(2) 0.033(2) 0.046(2) 0.0010(18) 0.0201(18) 0.0126(16)
P2 0.026(2) 0.032(2) 0.072(3) 0.013(2) 0.019(2) 0.0135(17)
P3 0.032(2) 0.055(3) 0.043(2) 0.010(2) 0.008(2) 0.018(2)
P4 0.033(2) 0.0212(17) 0.042(2) -0.0036(16) 0.0116(18) 0.0050(15)
P5 0.048(3) 0.052(3) 0.075(3) 0.003(2) 0.043(3) 0.021(2)
Sb1 0.0284(7) 0.0239(7) 0.0388(8) 0.0048(6) 0.0151(6) 0.0135(6)
F11 0.080(7) 0.069(6) 0.038(5) 0.001(4) 0.007(5) 0.047(6)
F12 0.048(5) 0.047(5) 0.068(6) 0.006(5) 0.034(5) 0.030(4)
F13 0.054(6) 0.025(4) 0.085(7) 0.000(4) 0.043(5) 0.009(4)
Sb21 0.106(3) 0.075(3) 0.119(3) -0.001(2) 0.022(3) 0.056(3)
F211 0.141(19) 0.27(3) 0.181(18) 0.11(2) -0.011(13) 0.05(2)
F212 0.102(14) 0.067(14) 0.151(16) 0.040(13) 0.009(10) 0.026(13)
F213 0.18(3) 0.070(9) 0.15(2) -0.003(12) 0.023(17) 0.052(13)
F214 0.15(2) 0.18(2) 0.28(3) -0.01(2) 0.111(18) 0.08(2)
F215 0.19(3) 0.19(3) 0.22(2) 0.01(2) 0.12(2) 0.07(2)
F216 0.32(3) 0.137(12) 0.20(3) 0.088(17) 0.05(2) 0.147(17)
Sb22 0.159(4) 0.064(2) 0.067(2) 0.0038(18) -0.004(3) 0.044(3)
F221 0.26(3) 0.13(3) 0.20(2) 0.08(2) -0.077(18) 0.03(2)
F222 0.27(3) 0.34(4) 0.24(3) 0.17(3) -0.01(2) 0.14(2)
F223 0.13(2) 0.133(17) 0.27(4) 0.04(2) 0.010(19) 0.036(12)
F224 0.37(4) 0.31(4) 0.36(4) -0.05(3) 0.15(3) 0.19(3)
F225 0.29(4) 0.33(4) 0.37(4) 0.00(3) 0.17(3) 0.17(3)
F226 0.26(3) 0.137(17) 0.26(3) 0.108(19) 0.02(2) 0.008(13)
Sb31 0.007(3) 0.035(4) 0.024(4) -0.002(3) -0.003(3) -0.005(3)
F311 0.012(10) 0.04(3) 0.04(2) -0.021(18) 0.020(17) -0.012(15)
F312 0.02(2) 0.05(2) 0.07(3) 0.004(17) 0.02(2) 0.012(19)
F313 0.04(2) 0.03(2) 0.05(2) 0.011(19) 0.01(2) -0.001(17)
Sb32 0.062(6) 0.047(5) 0.072(7) -0.009(5) -0.025(5) 0.025(5)
F321 0.05(2) 0.08(3) 0.055(12) 0.038(16) 0.009(15) 0.02(2)
F322 0.15(2) 0.12(3) 0.16(3) 0.00(2) 0.09(3) 0.07(2)
F323 0.15(3) 0.068(17) 0.04(3) 0.02(2) 0.01(3) 0.05(2)
F324 0.069(16) 0.09(3) 0.09(4) 0.00(3) -0.016(18) 0.03(2)
F326 0.15(4) 0.071(17) 0.19(5) 0.03(2) 0.04(3) 0.07(2)
Sb33 0.040(4) 0.050(5) 0.086(8) -0.019(5) -0.008(4) 0.029(4)
F331 0.05(2) 0.03(2) 0.07(3) -0.029(18) -0.018(17) 0.03(2)
F332 0.11(3) 0.066(18) 0.04(3) 0.001(17) -0.03(2) 0.063(17)
F333 0.04(2) 0.08(3) 0.083(13) -0.017(17) -0.002(17) 0.04(2)
F334 0.12(3) 0.076(18) 0.10(3) -0.009(17) 0.04(3) 0.017(19)
F335 0.07(2) 0.13(3) 0.14(3) -0.09(2) -0.02(2) 0.07(2)
F336 0.07(3) 0.07(2) 0.071(11) 0.009(16) 0.028(16) 0.03(2)
N1 0.025(5) 0.023(4) 0.062(7) -0.023(4) 0.022(5) 0.000(4)
C2 0.053(10) 0.041(7) 0.046(9) -0.023(6) 0.020(7) 0.002(7)
C3 0.060(11) 0.049(7) 0.042(10) -0.027(7) 0.009(8) -0.005(8)
C4 0.057(10) 0.034(6) 0.062(10) -0.025(6) 0.036(7) -0.013(7)
C5 0.049(11) 0.027(6) 0.106(13) -0.015(7) 0.017(8) 0.003(7)
C6 0.052(10) 0.025(6) 0.070(11) -0.011(6) 0.020(8) 0.000(6)
C71 0.059(14) 0.040(7) 0.046(9) -0.011(6) 0.036(9) -0.008(8)
N81 0.08(3) 0.032(12) 0.055(18) -0.010(11) 0.005(18) -0.007(15)
O91 0.072(18) 0.008(11) 0.054(10) -0.013(9) 0.020(11) -0.004(10)
C72 0.059(14) 0.040(7) 0.046(9) -0.011(6) 0.036(9) -0.008(8)
N82 0.06(2) 0.003(11) 0.050(10) -0.012(8) 0.024(14) -0.003(11)
O92 0.064(19) 0.043(10) 0.064(17) 0.005(11) 0.015(15) 0.023(13)
C11 0.033(8) 0.049(9) 0.051(9) -0.010(7) 0.009(6) 0.027(7)
C12 0.033(9) 0.085(13) 0.061(12) 0.013(10) 0.020(8) 0.033(9)
C13 0.044(10) 0.037(6) 0.086(13) 0.012(6) 0.043(8) 0.019(6)
C14 0.036(10) 0.040(8) 0.149(19) -0.018(10) 0.027(11) 0.000(7)
C151 0.034(8) 0.053(7) 0.041(6) -0.002(6) 0.019(5) 0.023(7)
C161 0.039(18) 0.041(10) 0.19(4) -0.036(14) 0.04(2) -0.002(13)
C152 0.034(8) 0.053(7) 0.041(6) -0.002(6) 0.019(5) 0.023(7)
C162 0.03(2) 0.07(3) 0.051(13) -0.001(18) 0.003(19) 0.03(2)
C21 0.074(11) 0.040(7) 0.101(15) 0.016(8) 0.042(12) 0.037(6)
C22 0.078(12) 0.031(7) 0.14(2) -0.025(11) 0.003(14) 0.030(7)
C23 0.037(6) 0.055(8) 0.063(11) 0.003(8) 0.008(6) 0.030(6)
C24 0.046(9) 0.076(12) 0.089(14) 0.036(11) 0.038(10) 0.042(10)
C25 0.056(10) 0.056(10) 0.058(8) 0.018(8) 0.019(8) 0.036(9)
C26 0.127(19) 0.098(15) 0.070(11) 0.041(12) 0.051(13) 0.090(15)
C31 0.055(10) 0.061(7) 0.088(13) 0.030(8) 0.028(10) 0.043(7)
C32 0.14(2) 0.139(18) 0.15(2) 0.094(19) 0.050(19) 0.10(2)
C33 0.14(2) 0.118(17) 0.044(7) 0.004(10) 0.003(11) 0.080(18)
C34 0.27(3) 0.11(2) 0.15(3) 0.000(19) 0.16(3) 0.05(2)
C35 0.049(9) 0.106(15) 0.22(2) 0.091(19) 0.058(14) 0.061(10)
C36 0.12(3) 0.13(3) 0.54(6) -0.04(3) 0.19(4) 0.04(2)
C41 0.035(8) 0.030(7) 0.059(10) -0.001(7) 0.017(7) 0.004(5)
C42 0.054(10) 0.033(8) 0.058(11) -0.007(8) 0.021(9) -0.003(6)
C43 0.038(9) 0.023(7) 0.074(10) -0.010(7) 0.009(8) 0.010(6)
C44 0.065(13) 0.064(12) 0.081(12) 0.007(10) 0.015(11) 0.043(10)
C45 0.054(10) 0.022(7) 0.043(6) -0.007(6) 0.010(6) 0.007(7)
C46 0.064(12) 0.037(9) 0.044(10) -0.002(8) -0.004(8) 0.013(8)
C51 0.070(15) 0.141(19) 0.20(2) 0.025(16) 0.070(13) 0.078(15)
C52 0.11(2) 0.24(3) 0.21(3) 0.11(3) 0.11(2) 0.13(2)
C53 0.081(17) 0.22(2) 0.117(14) -0.058(17) 0.074(11) 0.021(16)
C54 0.09(2) 0.20(2) 0.27(4) -0.17(3) 0.03(2) 0.05(2)
C55 0.17(2) 0.073(10) 0.30(3) 0.059(13) 0.21(2) 0.050(11)
C56 0.29(6) 0.07(2) 0.52(6) -0.11(4) -0.01(5) 0.01(2)
C60 0.21(2) 0.04(2) 0.09(2) -0.010(18) 0.053(17) 0.076(19)
Cl1 0.203(15) 0.103(12) 0.22(2) -0.062(12) 0.028(15) 0.079(12)
Cl2 0.180(13) 0.100(10) 0.122(11) 0.018(8) 0.052(10) 0.086(10)
C61 0.18(2) 0.07(3) 0.09(3) -0.05(2) 0.01(2) 0.022(14)
Cl3 0.160(11) 0.094(9) 0.122(12) -0.014(8) 0.081(10) 0.041(9)
Cl4 0.170(12) 0.159(14) 0.076(9) 0.062(10) 0.003(10) 0.024(12)

loop_
_atom_type_symbol
_atom_type_description
_atom_type_scat_dispersion_real
_atom_type_scat_dispersion_imag
_atom_type_scat_source
C C 0.0033 0.0016 'International Tables Vol C Tables 4.2.6.8 and 6.1.1.4'
H H 0.0000 0.0000 'International Tables Vol C Tables 4.2.6.8 and 6.1.1.4'
N N 0.0061 0.0033 'International Tables Vol C Tables 4.2.6.8 and 6.1.1.4'
O O 0.0106 0.0060 'International Tables Vol C Tables 4.2.6.8 and 6.1.1.4'
F F 0.0171 0.0103 'International Tables Vol C Tables 4.2.6.8 and 6.1.1.4'
P P 0.1023 0.0942 'International Tables Vol C Tables 4.2.6.8 and 6.1.1.4'
Se Se -0.0929 2.2259 'International Tables Vol C Tables 4.2.6.8 and 6.1.1.4'
Sb Sb -0.5866 1.5461 'International Tables Vol C Tables 4.2.6.8 and 6.1.1.4'
Re Re -1.0185 7.2310 'International Tables Vol C Tables 4.2.6.8 and 6.1.1.4'
Cl Cl 0.1484 0.1585 'International Tables Vol C Tables 4.2.6.8 and 6.1.1.4'

loop_
_geom_angle_atom_site_label_1
_geom_angle_atom_site_label_2
_geom_angle_atom_site_label_3
_geom_angle
_geom_angle_site_symmetry_1
_geom_angle_site_symmetry_3
_geom_angle_publ_flag
P3 Re1 Se11 91.81(11) . . ?
P3 Re1 Se12 91.93(11) . . ?
Se11 Re1 Se12 176.26(6) . . ?
P3 Re1 Se14 93.44(11) . . ?
Se11 Re1 Se14 89.46(5) . . ?
Se12 Re1 Se14 90.02(5) . . ?
P3 Re1 Se7 90.70(11) . . ?
Se11 Re1 Se7 90.29(5) . . ?
Se12 Re1 Se7 89.97(5) . . ?
Se14 Re1 Se7 175.86(6) . . ?
P3 Re1 Re4 133.84(11) . . ?
Se11 Re1 Re4 58.62(4) . . ?
Se12 Re1 Re4 118.57(4) . . ?
Se14 Re1 Re4 118.32(5) . . ?
Se7 Re1 Re4 58.24(4) . . ?
P3 Re1 Re5 136.13(10) . . ?
Se11 Re1 Re5 58.39(4) . . ?
Se12 Re1 Re5 118.33(4) . . ?
Se14 Re1 Re5 58.38(4) . . ?
Se7 Re1 Re5 118.17(4) . . ?
Re4 Re1 Re5 59.95(2) . . ?
P3 Re1 Re6 136.12(11) . . ?
Se11 Re1 Re6 118.27(4) . . ?
Se12 Re1 Re6 58.47(4) . . ?
Se14 Re1 Re6 58.51(4) . . ?
Se7 Re1 Re6 118.18(4) . . ?
Re4 Re1 Re6 90.02(3) . . ?
Re5 Re1 Re6 59.88(2) . . ?
P3 Re1 Re3 134.07(10) . . ?
Se11 Re1 Re3 118.56(5) . . ?
Se12 Re1 Re3 58.62(4) . . ?
Se14 Re1 Re3 118.47(4) . . ?
Se7 Re1 Re3 58.21(4) . . ?
Re4 Re1 Re3 59.96(2) . . ?
Re5 Re1 Re3 89.78(3) . . ?
Re6 Re1 Re3 59.98(2) . . ?
P2 Re2 Se9 94.35(10) . . ?
P2 Re2 Se8 89.54(10) . . ?
Se9 Re2 Se8 176.04(6) . . ?
P2 Re2 Se13 93.32(11) . . ?
Se9 Re2 Se13 89.77(5) . . ?
Se8 Re2 Se13 90.72(5) . . ?
P2 Re2 Se10 90.52(11) . . ?
Se9 Re2 Se10 89.79(5) . . ?
Se8 Re2 Se10 89.47(5) . . ?
Se13 Re2 Se10 176.16(6) . . ?
P2 Re2 Re5 134.34(9) . . ?
Se9 Re2 Re5 118.40(5) . . ?
Se8 Re2 Re5 58.77(4) . . ?
Se13 Re2 Re5 58.67(4) . . ?
Se10 Re2 Re5 118.38(4) . . ?
P2 Re2 Re4 132.34(11) . . ?
Se9 Re2 Re4 118.23(4) . . ?
Se8 Re2 Re4 58.22(4) . . ?
Se13 Re2 Re4 118.66(4) . . ?
Se10 Re2 Re4 58.39(3) . . ?
Re5 Re2 Re4 60.01(2) . . ?
P2 Re2 Re3 135.49(10) . . ?
Se9 Re2 Re3 58.26(4) . . ?
Se8 Re2 Re3 118.20(4) . . ?
Se13 Re2 Re3 118.36(5) . . ?
Se10 Re2 Re3 58.34(4) . . ?
Re5 Re2 Re3 90.04(3) . . ?
Re4 Re2 Re3 59.99(2) . . ?
P2 Re2 Re6 137.68(11) . . ?
Se9 Re2 Re6 58.44(4) . . ?
Se8 Re2 Re6 118.72(4) . . ?
Se13 Re2 Re6 58.33(4) . . ?
Se10 Re2 Re6 118.37(4) . . ?
Re5 Re2 Re6 59.98(2) . . ?
Re4 Re2 Re6 89.97(3) . . ?
Re3 Re2 Re6 60.04(2) . . ?
P4 Re3 Se9 89.45(10) . . ?
P4 Re3 Se7 94.48(10) . . ?
Se9 Re3 Se7 176.06(5) . . ?
P4 Re3 Se10 91.81(10) . . ?
Se9 Re3 Se10 89.98(5) . . ?
Se7 Re3 Se10 89.65(5) . . ?
P4 Re3 Se12 92.32(10) . . ?
Se9 Re3 Se12 90.19(5) . . ?
Se7 Re3 Se12 89.90(5) . . ?
Se10 Re3 Se12 175.86(5) . . ?
P4 Re3 Re4 136.71(10) . . ?
Se9 Re3 Re4 118.36(4) . . ?
Se7 Re3 Re4 58.29(4) . . ?
Se10 Re3 Re4 58.43(3) . . ?
Se12 Re3 Re4 118.02(4) . . ?
P4 Re3 Re2 133.17(10) . . ?
Se9 Re3 Re2 58.42(4) . . ?
Se7 Re3 Re2 118.24(4) . . ?
Se10 Re3 Re2 58.50(3) . . ?
Se12 Re3 Re2 118.31(4) . . ?
Re4 Re3 Re2 59.96(2) . . ?
P4 Re3 Re6 133.31(10) . . ?
Se9 Re3 Re6 58.47(4) . . ?
Se7 Re3 Re6 118.45(4) . . ?
Se10 Re3 Re6 118.49(4) . . ?
Se12 Re3 Re6 58.33(4) . . ?
Re4 Re3 Re6 89.93(2) . . ?
Re2 Re3 Re6 60.00(2) . . ?
P4 Re3 Re1 136.95(10) . . ?
Se9 Re3 Re1 118.41(4) . . ?
Se7 Re3 Re1 58.51(3) . . ?
Se10 Re3 Re1 118.24(4) . . ?
Se12 Re3 Re1 58.21(4) . . ?
Re4 Re3 Re1 59.83(2) . . ?
Re2 Re3 Re1 89.84(2) . . ?
Re6 Re3 Re1 59.95(2) . . ?
P1 Re4 Se8 93.09(10) . . ?
P1 Re4 Se7 90.26(9) . . ?
Se8 Re4 Se7 176.63(5) . . ?
P1 Re4 Se10 93.94(10) . . ?
Se8 Re4 Se10 89.75(5) . . ?
Se7 Re4 Se10 89.73(5) . . ?
P1 Re4 Se11 90.06(10) . . ?
Se8 Re4 Se11 89.95(5) . . ?
Se7 Re4 Se11 90.34(5) . . ?
Se10 Re4 Se11 176.00(5) . . ?
P1 Re4 Re5 134.65(9) . . ?
Se8 Re4 Re5 58.80(4) . . ?
Se7 Re4 Re5 118.71(4) . . ?
Se10 Re4 Re5 118.32(4) . . ?
Se11 Re4 Re5 58.31(4) . . ?
P1 Re4 Re1 132.35(10) . . ?
Se8 Re4 Re1 118.82(4) . . ?
Se7 Re4 Re1 58.70(4) . . ?
Se10 Re4 Re1 118.61(4) . . ?
Se11 Re4 Re1 58.25(4) . . ?
Re5 Re4 Re1 60.03(2) . . ?
P1 Re4 Re2 137.52(10) . . ?
Se8 Re4 Re2 58.54(4) . . ?
Se7 Re4 Re2 118.49(4) . . ?
Se10 Re4 Re2 58.53(4) . . ?
Se11 Re4 Re2 118.10(4) . . ?
Re5 Re4 Re2 59.81(2) . . ?
Re1 Re4 Re2 90.12(3) . . ?
P1 Re4 Re3 135.28(9) . . ?
Se8 Re4 Re3 118.59(4) . . ?
Se7 Re4 Re3 58.44(4) . . ?
Se10 Re4 Re3 58.41(4) . . ?
Se11 Re4 Re3 118.44(5) . . ?
Re5 Re4 Re3 89.97(3) . . ?
Re1 Re4 Re3 60.21(2) . . ?
Re2 Re4 Re3 60.06(2) . . ?
N1 Re5 Se11 91.9(3) . . ?
N1 Re5 Se14 91.9(4) . . ?
Se11 Re5 Se14 89.59(6) . . ?
N1 Re5 Se13 91.6(3) . . ?
Se11 Re5 Se13 176.46(5) . . ?
Se14 Re5 Se13 89.95(6) . . ?
N1 Re5 Se8 91.6(4) . . ?
Se11 Re5 Se8 89.78(5) . . ?
Se14 Re5 Se8 176.46(5) . . ?
Se13 Re5 Se8 90.46(5) . . ?
N1 Re5 Re2 134.4(4) . . ?
Se11 Re5 Re2 118.81(4) . . ?
Se14 Re5 Re2 118.97(4) . . ?
Se13 Re5 Re2 58.54(4) . . ?
Se8 Re5 Re2 58.49(4) . . ?
N1 Re5 Re4 134.8(3) . . ?
Se11 Re5 Re4 58.63(4) . . ?
Se14 Re5 Re4 118.64(4) . . ?
Se13 Re5 Re4 118.71(4) . . ?
Se8 Re5 Re4 58.20(4) . . ?
Re2 Re5 Re4 60.19(2) . . ?
N1 Re5 Re6 135.0(3) . . ?
Se11 Re5 Re6 118.53(4) . . ?
Se14 Re5 Re6 58.70(4) . . ?
Se13 Re5 Re6 58.39(4) . . ?
Se8 Re5 Re6 118.74(4) . . ?
Re2 Re5 Re6 60.27(2) . . ?
Re4 Re5 Re6 90.24(2) . . ?
N1 Re5 Re1 135.3(4) . . ?
Se11 Re5 Re1 58.35(4) . . ?
Se14 Re5 Re1 58.63(4) . . ?
Se13 Re5 Re1 118.57(4) . . ?
Se8 Re5 Re1 118.22(4) . . ?
Re2 Re5 Re1 90.34(2) . . ?
Re4 Re5 Re1 60.02(2) . . ?
Re6 Re5 Re1 60.19(2) . . ?
P5 Re6 Se13 91.30(12) . . ?
P5 Re6 Se9 89.87(12) . . ?
Se13 Re6 Se9 89.75(5) . . ?
P5 Re6 Se12 92.46(12) . . ?
Se13 Re6 Se12 176.25(6) . . ?
Se9 Re6 Se12 90.19(5) . . ?
P5 Re6 Se14 94.35(12) . . ?
Se13 Re6 Se14 89.89(5) . . ?
Se9 Re6 Se14 175.77(6) . . ?
Se12 Re6 Se14 89.89(5) . . ?
P5 Re6 Re5 136.37(11) . . ?
Se13 Re6 Re5 58.62(4) . . ?
Se9 Re6 Re5 118.05(4) . . ?
Se12 Re6 Re5 118.26(4) . . ?
Se14 Re6 Re5 58.37(4) . . ?
P5 Re6 Re2 133.08(13) . . ?
Se13 Re6 Re2 58.42(4) . . ?
Se9 Re6 Re2 58.32(4) . . ?
Se12 Re6 Re2 118.55(4) . . ?
Se14 Re6 Re2 118.11(5) . . ?
Re5 Re6 Re2 59.75(2) . . ?
P5 Re6 Re1 137.01(13) . . ?
Se13 Re6 Re1 118.54(4) . . ?
Se9 Re6 Re1 118.25(4) . . ?
Se12 Re6 Re1 58.34(4) . . ?
Se14 Re6 Re1 58.43(4) . . ?
Re5 Re6 Re1 59.93(2) . . ?
Re2 Re6 Re1 89.89(3) . . ?
P5 Re6 Re3 133.69(11) . . ?
Se13 Re6 Re3 118.38(5) . . ?
Se9 Re6 Re3 58.19(4) . . ?
Se12 Re6 Re3 58.62(4) . . ?
Se14 Re6 Re3 118.49(4) . . ?
Re5 Re6 Re3 89.86(3) . . ?
Re2 Re6 Re3 59.96(2) . . ?
Re1 Re6 Re3 60.07(2) . . ?
Re4 Se7 Re3 63.27(4) . . ?
Re4 Se7 Re1 63.06(4) . . ?
Re3 Se7 Re1 63.28(4) . . ?
Re4 Se8 Re2 63.24(4) . . ?
Re4 Se8 Re5 63.00(4) . . ?
Re2 Se8 Re5 62.74(4) . . ?
Re3 Se9 Re2 63.32(4) . . ?
Re3 Se9 Re6 63.33(4) . . ?
Re2 Se9 Re6 63.24(4) . . ?
Re3 Se10 Re4 63.16(4) . . ?
Re3 Se10 Re2 63.16(4) . . ?
Re4 Se10 Re2 63.08(4) . . ?
Re1 Se11 Re5 63.26(4) . . ?
Re1 Se11 Re4 63.13(4) . . ?
Re5 Se11 Re4 63.06(4) . . ?
Re1 Se12 Re6 63.19(4) . . ?
Re1 Se12 Re3 63.17(4) . . ?
Re6 Se12 Re3 63.05(4) . . ?
Re6 Se13 Re2 63.25(4) . . ?
Re6 Se13 Re5 62.99(4) . . ?
Re2 Se13 Re5 62.79(4) . . ?
Re5 Se14 Re1 62.99(4) . . ?
Re5 Se14 Re6 62.93(4) . . ?
Re1 Se14 Re6 63.05(4) . . ?
C11 P1 C13 105.6(7) . . ?
C11 P1 C151 105.2(7) . . ?
C13 P1 C151 100.9(8) . . ?
C11 P1 Re4 112.6(5) . . ?
C13 P1 Re4 115.3(5) . . ?
C151 P1 Re4 116.0(5) . . ?
C25 P2 C23 103.8(8) . . ?
C25 P2 C21 103.4(8) . . ?
C23 P2 C21 103.0(8) . . ?
C25 P2 Re2 112.6(5) . . ?
C23 P2 Re2 114.7(6) . . ?
C21 P2 Re2 117.6(7) . . ?
C35 P3 C33 103.3(12) . . ?
C35 P3 C31 101.9(9) . . ?
C33 P3 C31 106.2(10) . . ?
C35 P3 Re1 117.2(8) . . ?
C33 P3 Re1 113.2(7) . . ?
C31 P3 Re1 113.6(6) . . ?
C41 P4 C45 106.1(8) . . ?
C41 P4 C43 107.4(7) . . ?
C45 P4 C43 99.2(7) . . ?
C41 P4 Re3 111.8(5) . . ?
C45 P4 Re3 115.5(5) . . ?
C43 P4 Re3 115.8(5) . . ?
C55 P5 C53 106.2(14) . . ?
C55 P5 C51 101.0(13) . . ?
C53 P5 C51 105.0(13) . . ?
C55 P5 Re6 117.1(7) . . ?
C53 P5 Re6 116.1(7) . . ?
C51 P5 Re6 109.7(8) . . ?
F11 Sb1 F11 180.0(3) . 2 ?
F11 Sb1 F13 89.4(4) . 2 ?
F11 Sb1 F13 90.6(4) 2 2 ?
F11 Sb1 F13 90.6(4) . . ?
F11 Sb1 F13 89.4(4) 2 . ?
F13 Sb1 F13 180.0(8) 2 . ?
F11 Sb1 F12 89.7(4) . . ?
F11 Sb1 F12 90.3(4) 2 . ?
F13 Sb1 F12 91.1(3) 2 . ?
F13 Sb1 F12 88.9(3) . . ?
F11 Sb1 F12 90.3(4) . 2 ?
F11 Sb1 F12 89.7(4) 2 2 ?
F13 Sb1 F12 88.9(3) 2 2 ?
F13 Sb1 F12 91.1(3) . 2 ?
F12 Sb1 F12 180.0(6) . 2 ?
F212 Sb21 F216 91.8(9) . . ?
F212 Sb21 F215 92.0(10) . . ?
F216 Sb21 F215 89.2(6) . . ?
F212 Sb21 F214 89.7(5) . . ?
F216 Sb21 F214 92.8(10) . . ?
F215 Sb21 F214 177.3(8) . . ?
F212 Sb21 F211 178.4(8) . . ?
F216 Sb21 F211 89.5(5) . . ?
F215 Sb21 F211 89.1(5) . . ?
F214 Sb21 F211 89.2(5) . . ?
F212 Sb21 F213 89.5(5) . . ?
F216 Sb21 F213 177.9(8) . . ?
F215 Sb21 F213 89.2(5) . . ?
F214 Sb21 F213 88.8(5) . . ?
F211 Sb21 F213 89.2(5) . . ?
F221 Sb22 F222 179.6(9) . . ?
F221 Sb22 F225 90.1(6) . . ?
F222 Sb22 F225 90.3(11) . . ?
F221 Sb22 F223 90.1(5) . . ?
F222 Sb22 F223 90.0(6) . . ?
F225 Sb22 F223 90.3(6) . . ?
F221 Sb22 F224 89.7(6) . . ?
F222 Sb22 F224 89.8(6) . . ?
F225 Sb22 F224 179.7(9) . . ?
F223 Sb22 F224 89.9(6) . . ?
F221 Sb22 F226 90.1(6) . . ?
F222 Sb22 F226 89.8(10) . . ?
F225 Sb22 F226 89.8(6) . . ?
F223 Sb22 F226 179.8(10) . . ?
F224 Sb22 F226 89.9(11) . . ?
F311 Sb31 F311 180.000(5) 2_776 . ?
F311 Sb31 F312 90.7(14) 2_776 2_776 ?
F311 Sb31 F312 89.3(13) . 2_776 ?
F311 Sb31 F312 89.3(13) 2_776 . ?
F311 Sb31 F312 90.7(14) . . ?
F312 Sb31 F312 180.000(13) 2_776 . ?
F311 Sb31 F313 87.6(15) 2_776 2_776 ?
F311 Sb31 F313 92.4(15) . 2_776 ?
F312 Sb31 F313 86.6(15) 2_776 2_776 ?
F312 Sb31 F313 93.4(15) . 2_776 ?
F311 Sb31 F313 92.4(15) 2_776 . ?
F311 Sb31 F313 87.6(14) . . ?
F312 Sb31 F313 93.4(15) 2_776 . ?
F312 Sb31 F313 86.6(15) . . ?
F313 Sb31 F313 180.0(14) 2_776 . ?
F322 Sb32 F321 167.6(16) 2_776 . ?
F322 Sb32 F324 100.8(15) 2_776 . ?
F321 Sb32 F324 89.8(6) . . ?
F322 Sb32 F323 96(2) 2_776 . ?
F321 Sb32 F323 89.8(6) . . ?
F324 Sb32 F323 96(2) . . ?
F322 Sb32 F322 78.9(15) 2_776 . ?
F321 Sb32 F322 89.9(6) . . ?
F324 Sb32 F322 174(2) . . ?
F323 Sb32 F322 89.7(6) . . ?
F322 Sb32 F326 86(3) 2_776 . ?
F321 Sb32 F326 88(3) . . ?
F324 Sb32 F326 89.6(6) . . ?
F323 Sb32 F326 174(2) . . ?
F322 Sb32 F326 85(2) . . ?
F322 Sb32 Sb32 41.6(7) 2_776 2_776 ?
F321 Sb32 Sb32 127.1(10) . 2_776 ?
F324 Sb32 Sb32 142.0(12) . 2_776 ?
F323 Sb32 Sb32 93.3(13) . 2_776 ?
F322 Sb32 Sb32 37.3(10) . 2_776 ?
F326 Sb32 Sb32 84(2) . 2_776 ?
Sb32 F322 Sb32 101.1(15) 2_776 . ?
F336 Sb33 F333 171(2) . . ?
F336 Sb33 F331 89.9(6) . . ?
F333 Sb33 F331 89.9(6) . . ?
F336 Sb33 F332 99(2) . . ?
F333 Sb33 F332 89.5(6) . . ?
F331 Sb33 F332 89.6(6) . . ?
F336 Sb33 F334 78(2) . . ?
F333 Sb33 F334 93(2) . . ?
F331 Sb33 F334 89.4(6) . . ?
F332 Sb33 F334 177(2) . . ?
F336 Sb33 F335 90(2) . . ?
F333 Sb33 F335 90(2) . . ?
F331 Sb33 F335 179.1(9) . . ?
F332 Sb33 F335 89.5(6) . . ?
F334 Sb33 F335 91.5(11) . . ?
C2 N1 C6 119.1(13) . . ?
C2 N1 Re5 120.9(11) . . ?
C6 N1 Re5 120.0(10) . . ?
N1 C2 C3 120.3(17) . . ?
C4 C3 C2 120.1(17) . . ?
C3 C4 C5 120.0(15) . . ?
C3 C4 C71 109(2) . . ?
C5 C4 C71 131(2) . . ?
C3 C4 C72 130(2) . . ?
C5 C4 C72 108(2) . . ?
C71 C4 C72 25.2(19) . . ?
C6 C5 C4 117.2(18) . . ?
N1 C6 C5 123.0(17) . . ?
N81 C71 O91 125(3) . . ?
N81 C71 C4 113(3) . . ?
O91 C71 C4 122(3) . . ?
N82 C72 O92 124(3) . . ?
N82 C72 C4 111(3) . . ?
O92 C72 C4 123(3) . . ?
C12 C11 P1 118.4(12) . . ?
C14 C13 P1 116.4(13) . . ?
C161 C151 P1 113.7(16) . . ?
C22 C21 P2 117.0(12) . . ?
C24 C23 P2 116.8(12) . . ?
C26 C25 P2 117.5(12) . . ?
C32 C31 P3 116.0(16) . . ?
C34 C33 P3 114.7(17) . . ?
C36 C35 P3 123(2) . . ?
C42 C41 P4 114.4(11) . . ?
C44 C43 P4 114.4(12) . . ?
C46 C45 P4 115.2(11) . . ?
C52 C51 P5 115.1(19) . . ?
C54 C53 P5 125(3) . . ?
C56 C55 P5 111(3) . . ?
Cl1 C60 Cl2 129(4) . . ?
Cl3 C61 Cl4 109(3) . . ?

loop_
_geom_bond_atom_site_label_1
_geom_bond_atom_site_label_2
_geom_bond_distance
_geom_bond_site_symmetry_2
_geom_bond_publ_flag
Re1 P3 2.466(4) . ?
Re1 Se11 2.5080(16) . ?
Re1 Se12 2.5158(16) . ?
Re1 Se14 2.5215(15) . ?
Re1 Se7 2.5217(14) . ?
Re1 Re4 2.6309(9) . ?
Re1 Re5 2.6312(8) . ?
Re1 Re6 2.6380(8) . ?
Re1 Re3 2.6412(8) . ?
Re2 P2 2.478(4) . ?
Re2 Se9 2.5137(15) . ?
Re2 Se8 2.5162(15) . ?
Re2 Se13 2.5164(15) . ?
Re2 Se10 2.5194(15) . ?
Re2 Re5 2.6237(8) . ?
Re2 Re4 2.6338(8) . ?
Re2 Re3 2.6365(8) . ?
Re2 Re6 2.6376(9) . ?
Re3 P4 2.472(3) . ?
Re3 Se9 2.5093(15) . ?
Re3 Se7 2.5136(15) . ?
Re3 Se10 2.5151(16) . ?
Re3 Se12 2.5269(17) . ?
Re3 Re4 2.6346(8) . ?
Re3 Re6 2.6387(8) . ?
Re4 P1 2.476(4) . ?
Re4 Se8 2.5076(15) . ?
Re4 Se7 2.5094(15) . ?
Re4 Se10 2.5156(14) . ?
Re4 Se11 2.5180(15) . ?
Re4 Re5 2.6290(8) . ?
Re5 N1 2.209(10) . ?
Re5 Se11 2.5092(15) . ?
Re5 Se14 2.5147(18) . ?
Re5 Se13 2.5201(15) . ?
Re5 Se8 2.5236(18) . ?
Re5 Re6 2.6298(8) . ?
Re6 P5 2.470(4) . ?
Re6 Se13 2.5138(15) . ?
Re6 Se9 2.5169(15) . ?
Re6 Se12 2.5192(15) . ?
Re6 Se14 2.5237(16) . ?
P1 C11 1.818(14) . ?
P1 C13 1.819(15) . ?
P1 C151 1.821(14) . ?
P2 C25 1.839(17) . ?
P2 C23 1.842(15) . ?
P2 C21 1.847(14) . ?
P3 C35 1.791(19) . ?
P3 C33 1.84(2) . ?
P3 C31 1.856(16) . ?
P4 C41 1.781(15) . ?
P4 C45 1.806(15) . ?
P4 C43 1.814(14) . ?
P5 C55 1.78(2) . ?
P5 C53 1.78(2) . ?
P5 C51 1.88(2) . ?
Sb1 F11 1.856(8) . ?
Sb1 F11 1.856(8) 2 ?
Sb1 F13 1.878(8) 2 ?
Sb1 F13 1.878(8) . ?
Sb1 F12 1.879(7) . ?
Sb1 F12 1.879(7) 2 ?
Sb21 F212 1.868(9) . ?
Sb21 F216 1.879(9) . ?
Sb21 F215 1.883(9) . ?
Sb21 F214 1.885(9) . ?
Sb21 F211 1.886(9) . ?
Sb21 F213 1.889(8) . ?
Sb22 F221 1.868(9) . ?
Sb22 F222 1.873(10) . ?
Sb22 F225 1.874(9) . ?
Sb22 F223 1.874(9) . ?
Sb22 F224 1.878(10) . ?
Sb22 F226 1.879(10) . ?
Sb31 F311 1.860(19) 2_776 ?
Sb31 F311 1.860(19) . ?
Sb31 F312 1.87(2) 2_776 ?
Sb31 F312 1.87(2) . ?
Sb31 F313 1.898(19) 2_776 ?
Sb31 F313 1.898(19) . ?
Sb32 F322 1.72(3) 2_776 ?
Sb32 F321 1.876(10) . ?
Sb32 F324 1.879(10) . ?
Sb32 F323 1.879(10) . ?
Sb32 F322 1.879(10) . ?
Sb32 F326 1.880(10) . ?
Sb32 Sb32 2.78(2) 2_776 ?
F322 Sb32 1.72(3) 2_776 ?
Sb33 F336 1.876(10) . ?
Sb33 F333 1.878(10) . ?
Sb33 F331 1.878(10) . ?
Sb33 F332 1.881(10) . ?
Sb33 F334 1.883(10) . ?
Sb33 F335 1.884(10) . ?
N1 C2 1.339(19) . ?
N1 C6 1.357(19) . ?
C2 C3 1.426(19) . ?
C3 C4 1.35(2) . ?
C4 C5 1.41(2) . ?
C4 C71 1.50(3) . ?
C4 C72 1.53(3) . ?
C5 C6 1.392(19) . ?
C71 N81 1.25(4) . ?
C71 O91 1.30(4) . ?
C72 N82 1.25(4) . ?
C72 O92 1.31(4) . ?
C11 C12 1.499(19) . ?
C13 C14 1.52(2) . ?
C151 C161 1.66(3) . ?
C21 C22 1.45(2) . ?
C23 C24 1.46(2) . ?
C25 C26 1.52(2) . ?
C31 C32 1.41(2) . ?
C33 C34 1.47(3) . ?
C35 C36 1.26(4) . ?
C41 C42 1.602(18) . ?
C43 C44 1.49(2) . ?
C45 C46 1.51(2) . ?
C51 C52 1.48(3) . ?
C53 C54 1.30(3) . ?
C55 C56 1.49(4) . ?
C60 Cl1 1.52(5) . ?
C60 Cl2 1.55(5) . ?
C61 Cl3 1.69(6) . ?
C61 Cl4 1.80(5) . ?

loop_
_geom_hbond_atom_site_label_D
_geom_hbond_atom_site_label_H
_geom_hbond_atom_site_label_A
_geom_hbond_distance_DH
_geom_hbond_distance_HA
_geom_hbond_distance_DA
_geom_hbond_angle_DHA
_geom_hbond_site_symmetry_A
N81 H81A O91 0.88 2.26 3.05(4) 149.4 2_786
N82 H82A O92 0.88 2.23 3.07(4) 158.4 2_786

loop_
_geom_torsion_atom_site_label_1
_geom_torsion_atom_site_label_2
_geom_torsion_atom_site_label_3
_geom_torsion_atom_site_label_4
_geom_torsion
_geom_torsion_site_symmetry_1
_geom_torsion_site_symmetry_2
_geom_torsion_site_symmetry_3
_geom_torsion_site_symmetry_4
_geom_torsion_publ_flag
P2 Re2 Re3 P4 -6.2(2) . . . . ?
Se9 Re2 Re3 P4 53.70(14) . . . . ?
Se8 Re2 Re3 P4 -128.34(14) . . . . ?
Se13 Re2 Re3 P4 123.87(14) . . . . ?
Se10 Re2 Re3 P4 -58.40(14) . . . . ?
Re5 Re2 Re3 P4 177.68(14) . . . . ?
Re4 Re2 Re3 P4 -127.61(14) . . . . ?
Re6 Re2 Re3 P4 122.98(14) . . . . ?
P2 Re2 Re3 Se9 -59.85(15) . . . . ?
Se8 Re2 Re3 Se9 177.96(7) . . . . ?
Se13 Re2 Re3 Se9 70.16(6) . . . . ?
Se10 Re2 Re3 Se9 -112.11(6) . . . . ?
Re5 Re2 Re3 Se9 123.98(5) . . . . ?
Re4 Re2 Re3 Se9 178.68(5) . . . . ?
Re6 Re2 Re3 Se9 69.28(5) . . . . ?
P2 Re2 Re3 Se7 122.54(15) . . . . ?
Se9 Re2 Re3 Se7 -177.60(6) . . . . ?
Se8 Re2 Re3 Se7 0.36(7) . . . . ?
Se13 Re2 Re3 Se7 -107.44(6) . . . . ?
Se10 Re2 Re3 Se7 70.29(6) . . . . ?
Re5 Re2 Re3 Se7 -53.63(5) . . . . ?
Re4 Re2 Re3 Se7 1.08(4) . . . . ?
Re6 Re2 Re3 Se7 -108.32(5) . . . . ?
P2 Re2 Re3 Se10 52.25(15) . . . . ?
Se9 Re2 Re3 Se10 112.11(6) . . . . ?
Se8 Re2 Re3 Se10 -69.93(6) . . . . ?
Se13 Re2 Re3 Se10 -177.73(6) . . . . ?
Re5 Re2 Re3 Se10 -123.92(4) . . . . ?
Re4 Re2 Re3 Se10 -69.21(4) . . . . ?
Re6 Re2 Re3 Se10 -178.62(4) . . . . ?
P2 Re2 Re3 Se12 -130.78(15) . . . . ?
Se9 Re2 Re3 Se12 -70.93(6) . . . . ?
Se8 Re2 Re3 Se12 107.03(6) . . . . ?
Se13 Re2 Re3 Se12 -0.77(6) . . . . ?
Se10 Re2 Re3 Se12 176.97(6) . . . . ?
Re5 Re2 Re3 Se12 53.05(5) . . . . ?
Re4 Re2 Re3 Se12 107.75(5) . . . . ?
Re6 Re2 Re3 Se12 -1.65(4) . . . . ?
P2 Re2 Re3 Re4 121.46(15) . . . . ?
Se9 Re2 Re3 Re4 -178.68(5) . . . . ?
Se8 Re2 Re3 Re4 -0.72(5) . . . . ?
Se13 Re2 Re3 Re4 -108.52(5) . . . . ?
Se10 Re2 Re3 Re4 69.21(4) . . . . ?
Re5 Re2 Re3 Re4 -54.71(2) . . . . ?
Re6 Re2 Re3 Re4 -109.40(3) . . . . ?
P2 Re2 Re3 Re6 -129.13(15) . . . . ?
Se9 Re2 Re3 Re6 -69.28(5) . . . . ?
Se8 Re2 Re3 Re6 108.68(5) . . . . ?
Se13 Re2 Re3 Re6 0.88(4) . . . . ?
Se10 Re2 Re3 Re6 178.62(4) . . . . ?
Re5 Re2 Re3 Re6 54.70(2) . . . . ?
Re4 Re2 Re3 Re6 109.40(3) . . . . ?
P2 Re2 Re3 Re1 176.08(15) . . . . ?
Se9 Re2 Re3 Re1 -124.07(5) . . . . ?
Se8 Re2 Re3 Re1 53.89(5) . . . . ?
Se13 Re2 Re3 Re1 -53.90(5) . . . . ?
Se10 Re2 Re3 Re1 123.83(4) . . . . ?
Re5 Re2 Re3 Re1 -0.09(3) . . . . ?
Re4 Re2 Re3 Re1 54.62(2) . . . . ?
Re6 Re2 Re3 Re1 -54.79(2) . . . . ?
P3 Re1 Re3 P4 4.0(2) . . . . ?
Se11 Re1 Re3 P4 129.26(15) . . . . ?
Se12 Re1 Re3 P4 -53.59(15) . . . . ?
Se14 Re1 Re3 P4 -124.30(15) . . . . ?
Se7 Re1 Re3 P4 58.57(15) . . . . ?
Re4 Re1 Re3 P4 127.66(15) . . . . ?
Re5 Re1 Re3 P4 -177.53(15) . . . . ?
Re6 Re1 Re3 P4 -122.79(15) . . . . ?
P3 Re1 Re3 Se9 128.29(16) . . . . ?
Se11 Re1 Re3 Se9 -106.47(6) . . . . ?
Se12 Re1 Re3 Se9 70.68(6) . . . . ?
Se14 Re1 Re3 Se9 -0.03(7) . . . . ?
Se7 Re1 Re3 Se9 -177.16(6) . . . . ?
Re4 Re1 Re3 Se9 -108.08(5) . . . . ?
Re5 Re1 Re3 Se9 -53.26(5) . . . . ?
Re6 Re1 Re3 Se9 1.47(5) . . . . ?
P3 Re1 Re3 Se7 -54.55(16) . . . . ?
Se11 Re1 Re3 Se7 70.69(6) . . . . ?
Se12 Re1 Re3 Se7 -112.16(6) . . . . ?
Se14 Re1 Re3 Se7 177.13(7) . . . . ?
Re4 Re1 Re3 Se7 69.09(4) . . . . ?
Re5 Re1 Re3 Se7 123.90(5) . . . . ?
Re6 Re1 Re3 Se7 178.64(5) . . . . ?
P3 Re1 Re3 Se10 -124.84(16) . . . . ?
Se11 Re1 Re3 Se10 0.40(6) . . . . ?
Se12 Re1 Re3 Se10 177.55(6) . . . . ?
Se14 Re1 Re3 Se10 106.84(6) . . . . ?
Se7 Re1 Re3 Se10 -70.30(6) . . . . ?
Re4 Re1 Re3 Se10 -1.21(4) . . . . ?
Re5 Re1 Re3 Se10 53.61(5) . . . . ?
Re6 Re1 Re3 Se10 108.34(5) . . . . ?
P3 Re1 Re3 Se12 57.61(16) . . . . ?
Se11 Re1 Re3 Se12 -177.15(6) . . . . ?
Se14 Re1 Re3 Se12 -70.71(6) . . . . ?
Se7 Re1 Re3 Se12 112.16(6) . . . . ?
Re4 Re1 Re3 Se12 -178.75(4) . . . . ?
Re5 Re1 Re3 Se12 -123.94(4) . . . . ?
Re6 Re1 Re3 Se12 -69.20(4) . . . . ?
P3 Re1 Re3 Re4 -123.63(16) . . . . ?
Se11 Re1 Re3 Re4 1.60(4) . . . . ?
Se12 Re1 Re3 Re4 178.75(4) . . . . ?
Se14 Re1 Re3 Re4 108.04(5) . . . . ?
Se7 Re1 Re3 Re4 -69.09(4) . . . . ?
Re5 Re1 Re3 Re4 54.81(2) . . . . ?
Re6 Re1 Re3 Re4 109.55(3) . . . . ?
P3 Re1 Re3 Re2 -178.36(15) . . . . ?
Se11 Re1 Re3 Re2 -53.12(5) . . . . ?
Se12 Re1 Re3 Re2 124.03(4) . . . . ?
Se14 Re1 Re3 Re2 53.32(6) . . . . ?
Se7 Re1 Re3 Re2 -123.81(5) . . . . ?
Re4 Re1 Re3 Re2 -54.72(2) . . . . ?
Re5 Re1 Re3 Re2 0.09(3) . . . . ?
Re6 Re1 Re3 Re2 54.83(2) . . . . ?
P3 Re1 Re3 Re6 126.81(16) . . . . ?
Se11 Re1 Re3 Re6 -107.95(5) . . . . ?
Se12 Re1 Re3 Re6 69.20(4) . . . . ?
Se14 Re1 Re3 Re6 -1.51(5) . . . . ?
Se7 Re1 Re3 Re6 -178.64(5) . . . . ?
Re4 Re1 Re3 Re6 -109.55(3) . . . . ?
Re5 Re1 Re3 Re6 -54.74(2) . . . . ?
P3 Re1 Re4 P1 -1.91(18) . . . . ?
Se11 Re1 Re4 P1 55.78(12) . . . . ?
Se12 Re1 Re4 P1 -127.09(12) . . . . ?
Se14 Re1 Re4 P1 125.83(12) . . . . ?
Se7 Re1 Re4 P1 -56.83(12) . . . . ?
Re5 Re1 Re4 P1 124.90(12) . . . . ?
Re6 Re1 Re4 P1 179.45(11) . . . . ?
Re3 Re1 Re4 P1 -125.87(12) . . . . ?
P3 Re1 Re4 Se8 -127.71(14) . . . . ?
Se11 Re1 Re4 Se8 -70.02(6) . . . . ?
Se12 Re1 Re4 Se8 107.12(6) . . . . ?
Se14 Re1 Re4 Se8 0.03(6) . . . . ?
Se7 Re1 Re4 Se8 177.37(6) . . . . ?
Re5 Re1 Re4 Se8 -0.90(4) . . . . ?
Re6 Re1 Re4 Se8 53.65(5) . . . . ?
Re3 Re1 Re4 Se8 108.33(5) . . . . ?
P3 Re1 Re4 Se7 54.93(14) . . . . ?
Se11 Re1 Re4 Se7 112.61(6) . . . . ?
Se12 Re1 Re4 Se7 -70.25(6) . . . . ?
Se14 Re1 Re4 Se7 -177.34(6) . . . . ?
Re5 Re1 Re4 Se7 -178.27(4) . . . . ?
Re6 Re1 Re4 Se7 -123.72(4) . . . . ?
Re3 Re1 Re4 Se7 -69.04(4) . . . . ?
P3 Re1 Re4 Se10 125.18(14) . . . . ?
Se11 Re1 Re4 Se10 -177.14(6) . . . . ?
Se12 Re1 Re4 Se10 0.00(6) . . . . ?
Se14 Re1 Re4 Se10 -107.09(6) . . . . ?
Se7 Re1 Re4 Se10 70.25(5) . . . . ?
Re5 Re1 Re4 Se10 -108.02(4) . . . . ?
Re6 Re1 Re4 Se10 -53.47(5) . . . . ?
Re3 Re1 Re4 Se10 1.21(4) . . . . ?
P3 Re1 Re4 Se11 -57.68(15) . . . . ?
Se12 Re1 Re4 Se11 177.14(6) . . . . ?
Se14 Re1 Re4 Se11 70.05(6) . . . . ?
Se7 Re1 Re4 Se11 -112.61(6) . . . . ?
Re5 Re1 Re4 Se11 69.12(4) . . . . ?
Re6 Re1 Re4 Se11 123.67(4) . . . . ?
Re3 Re1 Re4 Se11 178.35(4) . . . . ?
P3 Re1 Re4 Re5 -126.81(14) . . . . ?
Se11 Re1 Re4 Re5 -69.12(4) . . . . ?
Se12 Re1 Re4 Re5 108.02(5) . . . . ?
Se14 Re1 Re4 Re5 0.93(5) . . . . ?
Se7 Re1 Re4 Re5 178.27(4) . . . . ?
Re6 Re1 Re4 Re5 54.55(2) . . . . ?
Re3 Re1 Re4 Re5 109.23(3) . . . . ?
P3 Re1 Re4 Re2 178.77(14) . . . . ?
Se11 Re1 Re4 Re2 -123.55(4) . . . . ?
Se12 Re1 Re4 Re2 53.59(5) . . . . ?
Se14 Re1 Re4 Re2 -53.49(5) . . . . ?
Se7 Re1 Re4 Re2 123.85(4) . . . . ?
Re5 Re1 Re4 Re2 -54.42(2) . . . . ?
Re6 Re1 Re4 Re2 0.13(2) . . . . ?
Re3 Re1 Re4 Re2 54.81(2) . . . . ?
P3 Re1 Re4 Re3 123.97(14) . . . . ?
Se11 Re1 Re4 Re3 -178.35(4) . . . . ?
Se12 Re1 Re4 Re3 -1.21(4) . . . . ?
Se14 Re1 Re4 Re3 -108.30(5) . . . . ?
Se7 Re1 Re4 Re3 69.04(4) . . . . ?
Re5 Re1 Re4 Re3 -109.23(3) . . . . ?
Re6 Re1 Re4 Re3 -54.68(2) . . . . ?
P2 Re2 Re4 P1 -0.19(18) . . . . ?
Se9 Re2 Re4 P1 127.08(13) . . . . ?
Se8 Re2 Re4 P1 -54.94(13) . . . . ?
Se13 Re2 Re4 P1 -126.16(13) . . . . ?
Se10 Re2 Re4 P1 56.68(13) . . . . ?
Re5 Re2 Re4 P1 -124.65(13) . . . . ?
Re3 Re2 Re4 P1 125.81(13) . . . . ?
Re6 Re2 Re4 P1 -179.39(13) . . . . ?
P2 Re2 Re4 Se8 54.74(13) . . . . ?
Se9 Re2 Re4 Se8 -177.98(7) . . . . ?
Se13 Re2 Re4 Se8 -71.23(6) . . . . ?
Se10 Re2 Re4 Se8 111.62(6) . . . . ?
Re5 Re2 Re4 Se8 -69.71(5) . . . . ?
Re3 Re2 Re4 Se8 -179.25(5) . . . . ?
Re6 Re2 Re4 Se8 -124.45(5) . . . . ?
P2 Re2 Re4 Se7 -127.09(13) . . . . ?
Se9 Re2 Re4 Se7 0.19(7) . . . . ?
Se8 Re2 Re4 Se7 178.17(6) . . . . ?
Se13 Re2 Re4 Se7 106.94(6) . . . . ?
Se10 Re2 Re4 Se7 -70.22(6) . . . . ?
Re5 Re2 Re4 Se7 108.45(5) . . . . ?
Re3 Re2 Re4 Se7 -1.09(4) . . . . ?
Re6 Re2 Re4 Se7 53.72(5) . . . . ?
P2 Re2 Re4 Se10 -56.87(13) . . . . ?
Se9 Re2 Re4 Se10 70.40(6) . . . . ?
Se8 Re2 Re4 Se10 -111.62(6) . . . . ?
Se13 Re2 Re4 Se10 177.16(6) . . . . ?
Re5 Re2 Re4 Se10 178.67(5) . . . . ?
Re3 Re2 Re4 Se10 69.13(4) . . . . ?
Re6 Re2 Re4 Se10 123.93(4) . . . . ?
P2 Re2 Re4 Se11 125.60(13) . . . . ?
Se9 Re2 Re4 Se11 -107.12(6) . . . . ?
Se8 Re2 Re4 Se11 70.86(6) . . . . ?
Se13 Re2 Re4 Se11 -0.37(7) . . . . ?
Se10 Re2 Re4 Se11 -177.52(6) . . . . ?
Re5 Re2 Re4 Se11 1.15(5) . . . . ?
Re3 Re2 Re4 Se11 -108.39(5) . . . . ?
Re6 Re2 Re4 Se11 -53.59(5) . . . . ?
P2 Re2 Re4 Re5 124.46(13) . . . . ?
Se9 Re2 Re4 Re5 -108.27(5) . . . . ?
Se8 Re2 Re4 Re5 69.71(5) . . . . ?
Se13 Re2 Re4 Re5 -1.51(5) . . . . ?
Se10 Re2 Re4 Re5 -178.67(5) . . . . ?
Re3 Re2 Re4 Re5 -109.54(3) . . . . ?
Re6 Re2 Re4 Re5 -54.73(2) . . . . ?
P2 Re2 Re4 Re1 179.06(13) . . . . ?
Se9 Re2 Re4 Re1 -53.66(5) . . . . ?
Se8 Re2 Re4 Re1 124.32(5) . . . . ?
Se13 Re2 Re4 Re1 53.09(5) . . . . ?
Se10 Re2 Re4 Re1 -124.06(4) . . . . ?
Re5 Re2 Re4 Re1 54.61(2) . . . . ?
Re3 Re2 Re4 Re1 -54.93(2) . . . . ?
Re6 Re2 Re4 Re1 -0.13(2) . . . . ?
P2 Re2 Re4 Re3 -126.00(13) . . . . ?
Se9 Re2 Re4 Re3 1.27(5) . . . . ?
Se8 Re2 Re4 Re3 179.25(5) . . . . ?
Se13 Re2 Re4 Re3 108.02(5) . . . . ?
Se10 Re2 Re4 Re3 -69.13(4) . . . . ?
Re5 Re2 Re4 Re3 109.54(3) . . . . ?
Re6 Re2 Re4 Re3 54.80(2) . . . . ?
P4 Re3 Re4 P1 -6.3(2) . . . . ?
Se9 Re3 Re4 P1 -130.17(14) . . . . ?
Se7 Re3 Re4 P1 52.22(14) . . . . ?
Se10 Re3 Re4 P1 -59.57(14) . . . . ?
Se12 Re3 Re4 P1 122.88(14) . . . . ?
Re2 Re3 Re4 P1 -128.90(14) . . . . ?
Re6 Re3 Re4 P1 176.33(14) . . . . ?
Re1 Re3 Re4 P1 121.68(14) . . . . ?
P4 Re3 Re4 Se8 123.31(15) . . . . ?
Se9 Re3 Re4 Se8 -0.55(7) . . . . ?
Se7 Re3 Re4 Se8 -178.15(6) . . . . ?
Se10 Re3 Re4 Se8 70.05(6) . . . . ?
Se12 Re3 Re4 Se8 -107.50(6) . . . . ?
Re2 Re3 Re4 Se8 0.73(5) . . . . ?
Re6 Re3 Re4 Se8 -54.04(5) . . . . ?
Re1 Re3 Re4 Se8 -108.70(5) . . . . ?
P4 Re3 Re4 Se7 -58.53(15) . . . . ?
Se9 Re3 Re4 Se7 177.60(6) . . . . ?
Se10 Re3 Re4 Se7 -111.79(5) . . . . ?
Se12 Re3 Re4 Se7 70.65(6) . . . . ?
Re2 Re3 Re4 Se7 178.88(5) . . . . ?
Re6 Re3 Re4 Se7 124.11(5) . . . . ?
Re1 Re3 Re4 Se7 69.45(4) . . . . ?
P4 Re3 Re4 Se10 53.26(14) . . . . ?
Se9 Re3 Re4 Se10 -70.60(6) . . . . ?
Se7 Re3 Re4 Se10 111.79(5) . . . . ?
Se12 Re3 Re4 Se10 -177.55(6) . . . . ?
Re2 Re3 Re4 Se10 -69.33(4) . . . . ?
Re6 Re3 Re4 Se10 -124.09(4) . . . . ?
Re1 Re3 Re4 Se10 -178.75(4) . . . . ?
P4 Re3 Re4 Se11 -129.58(14) . . . . ?
Se9 Re3 Re4 Se11 106.56(6) . . . . ?
Se7 Re3 Re4 Se11 -71.05(6) . . . . ?
Se10 Re3 Re4 Se11 177.16(6) . . . . ?
Se12 Re3 Re4 Se11 -0.39(6) . . . . ?
Re2 Re3 Re4 Se11 107.83(5) . . . . ?
Re6 Re3 Re4 Se11 53.06(5) . . . . ?
Re1 Re3 Re4 Se11 -1.59(4) . . . . ?
P4 Re3 Re4 Re5 177.13(14) . . . . ?
Se9 Re3 Re4 Re5 53.27(5) . . . . ?
Se7 Re3 Re4 Re5 -124.34(5) . . . . ?
Se10 Re3 Re4 Re5 123.87(4) . . . . ?
Se12 Re3 Re4 Re5 -53.68(5) . . . . ?
Re2 Re3 Re4 Re5 54.54(2) . . . . ?
Re6 Re3 Re4 Re5 -0.23(3) . . . . ?
Re1 Re3 Re4 Re5 -54.88(2) . . . . ?
P4 Re3 Re4 Re1 -127.99(14) . . . . ?
Se9 Re3 Re4 Re1 108.15(5) . . . . ?
Se7 Re3 Re4 Re1 -69.45(4) . . . . ?
Se10 Re3 Re4 Re1 178.75(4) . . . . ?
Se12 Re3 Re4 Re1 1.20(4) . . . . ?
Re2 Re3 Re4 Re1 109.43(3) . . . . ?
Re6 Re3 Re4 Re1 54.66(2) . . . . ?
P4 Re3 Re4 Re2 122.59(14) . . . . ?
Se9 Re3 Re4 Re2 -1.28(5) . . . . ?
Se7 Re3 Re4 Re2 -178.88(5) . . . . ?
Se10 Re3 Re4 Re2 69.33(4) . . . . ?
Se12 Re3 Re4 Re2 -108.23(4) . . . . ?
Re6 Re3 Re4 Re2 -54.77(2) . . . . ?
Re1 Re3 Re4 Re2 -109.43(3) . . . . ?
P2 Re2 Re5 N1 3.6(4) . . . . ?
Se9 Re2 Re5 N1 -126.9(4) . . . . ?
Se8 Re2 Re5 N1 56.3(4) . . . . ?
Se13 Re2 Re5 N1 -56.4(4) . . . . ?
Se10 Re2 Re5 N1 126.4(4) . . . . ?
Re4 Re2 Re5 N1 125.1(4) . . . . ?
Re3 Re2 Re5 N1 179.8(4) . . . . ?
Re6 Re2 Re5 N1 -125.4(4) . . . . ?
P2 Re2 Re5 Se11 -122.71(15) . . . . ?
Se9 Re2 Re5 Se11 106.83(6) . . . . ?
Se8 Re2 Re5 Se11 -69.99(6) . . . . ?
Se13 Re2 Re5 Se11 177.29(7) . . . . ?
Se10 Re2 Re5 Se11 0.13(7) . . . . ?
Re4 Re2 Re5 Se11 -1.16(5) . . . . ?
Re3 Re2 Re5 Se11 53.53(5) . . . . ?
Re6 Re2 Re5 Se11 108.28(5) . . . . ?
P2 Re2 Re5 Se14 130.13(15) . . . . ?
Se9 Re2 Re5 Se14 -0.33(6) . . . . ?
Se8 Re2 Re5 Se14 -177.15(6) . . . . ?
Se13 Re2 Re5 Se14 70.13(6) . . . . ?
Se10 Re2 Re5 Se14 -107.03(6) . . . . ?
Re4 Re2 Re5 Se14 -108.32(5) . . . . ?
Re3 Re2 Re5 Se14 -53.63(5) . . . . ?
Re6 Re2 Re5 Se14 1.12(4) . . . . ?
P2 Re2 Re5 Se13 60.00(15) . . . . ?
Se9 Re2 Re5 Se13 -70.46(6) . . . . ?
Se8 Re2 Re5 Se13 112.72(6) . . . . ?
Se10 Re2 Re5 Se13 -177.16(6) . . . . ?
Re4 Re2 Re5 Se13 -178.45(5) . . . . ?
Re3 Re2 Re5 Se13 -123.76(5) . . . . ?
Re6 Re2 Re5 Se13 -69.01(5) . . . . ?
P2 Re2 Re5 Se8 -52.72(15) . . . . ?
Se9 Re2 Re5 Se8 176.82(6) . . . . ?
Se13 Re2 Re5 Se8 -112.72(6) . . . . ?
Se10 Re2 Re5 Se8 70.12(6) . . . . ?
Re4 Re2 Re5 Se8 68.83(4) . . . . ?
Re3 Re2 Re5 Se8 123.52(4) . . . . ?
Re6 Re2 Re5 Se8 178.27(4) . . . . ?
P2 Re2 Re5 Re4 -121.55(15) . . . . ?
Se9 Re2 Re5 Re4 107.99(5) . . . . ?
Se8 Re2 Re5 Re4 -68.83(4) . . . . ?
Se13 Re2 Re5 Re4 178.45(5) . . . . ?
Se10 Re2 Re5 Re4 1.29(5) . . . . ?
Re3 Re2 Re5 Re4 54.69(2) . . . . ?
Re6 Re2 Re5 Re4 109.44(3) . . . . ?
P2 Re2 Re5 Re6 129.01(15) . . . . ?
Se9 Re2 Re5 Re6 -1.45(4) . . . . ?
Se8 Re2 Re5 Re6 -178.27(4) . . . . ?
Se13 Re2 Re5 Re6 69.01(5) . . . . ?
Se10 Re2 Re5 Re6 -108.15(5) . . . . ?
Re4 Re2 Re5 Re6 -109.44(3) . . . . ?
Re3 Re2 Re5 Re6 -54.75(2) . . . . ?
P2 Re2 Re5 Re1 -176.15(15) . . . . ?
Se9 Re2 Re5 Re1 53.39(5) . . . . ?
Se8 Re2 Re5 Re1 -123.43(4) . . . . ?
Se13 Re2 Re5 Re1 123.85(5) . . . . ?
Se10 Re2 Re5 Re1 -53.31(5) . . . . ?
Re4 Re2 Re5 Re1 -54.60(2) . . . . ?
Re3 Re2 Re5 Re1 0.09(3) . . . . ?
Re6 Re2 Re5 Re1 54.84(2) . . . . ?
P1 Re4 Re5 N1 4.1(5) . . . . ?
Se8 Re4 Re5 N1 -55.3(5) . . . . ?
Se7 Re4 Re5 N1 127.4(5) . . . . ?
Se10 Re4 Re5 N1 -125.8(5) . . . . ?
Se11 Re4 Re5 N1 56.6(5) . . . . ?
Re1 Re4 Re5 N1 125.7(5) . . . . ?
Re2 Re4 Re5 N1 -124.6(5) . . . . ?
Re3 Re4 Re5 N1 -179.3(5) . . . . ?
P1 Re4 Re5 Se11 -52.53(14) . . . . ?
Se8 Re4 Re5 Se11 -111.89(6) . . . . ?
Se7 Re4 Re5 Se11 70.72(6) . . . . ?
Se10 Re4 Re5 Se11 177.52(6) . . . . ?
Re1 Re4 Re5 Se11 69.03(5) . . . . ?
Re2 Re4 Re5 Se11 178.81(5) . . . . ?
Re3 Re4 Re5 Se11 124.06(5) . . . . ?
P1 Re4 Re5 Se14 -122.50(14) . . . . ?
Se8 Re4 Re5 Se14 178.15(6) . . . . ?
Se7 Re4 Re5 Se14 0.75(7) . . . . ?
Se10 Re4 Re5 Se14 107.56(6) . . . . ?
Se11 Re4 Re5 Se14 -69.97(6) . . . . ?
Re1 Re4 Re5 Se14 -0.93(5) . . . . ?
Re2 Re4 Re5 Se14 108.85(5) . . . . ?
Re3 Re4 Re5 Se14 54.10(5) . . . . ?
P1 Re4 Re5 Se13 130.16(14) . . . . ?
Se8 Re4 Re5 Se13 70.81(6) . . . . ?
Se7 Re4 Re5 Se13 -106.58(6) . . . . ?
Se10 Re4 Re5 Se13 0.22(7) . . . . ?
Se11 Re4 Re5 Se13 -177.30(7) . . . . ?
Re1 Re4 Re5 Se13 -108.27(5) . . . . ?
Re2 Re4 Re5 Se13 1.51(5) . . . . ?
Re3 Re4 Re5 Se13 -53.24(5) . . . . ?
P1 Re4 Re5 Se8 59.35(14) . . . . ?
Se7 Re4 Re5 Se8 -177.39(6) . . . . ?
Se10 Re4 Re5 Se8 -70.59(6) . . . . ?
Se11 Re4 Re5 Se8 111.89(6) . . . . ?
Re1 Re4 Re5 Se8 -179.08(4) . . . . ?
Re2 Re4 Re5 Se8 -69.30(4) . . . . ?
Re3 Re4 Re5 Se8 -124.05(4) . . . . ?
P1 Re4 Re5 Re2 128.65(14) . . . . ?
Se8 Re4 Re5 Re2 69.30(4) . . . . ?
Se7 Re4 Re5 Re2 -108.09(5) . . . . ?
Se10 Re4 Re5 Re2 -1.29(5) . . . . ?
Se11 Re4 Re5 Re2 -178.81(5) . . . . ?
Re1 Re4 Re5 Re2 -109.78(3) . . . . ?
Re3 Re4 Re5 Re2 -54.75(2) . . . . ?
P1 Re4 Re5 Re6 -176.37(14) . . . . ?
Se8 Re4 Re5 Re6 124.28(4) . . . . ?
Se7 Re4 Re5 Re6 -53.12(5) . . . . ?
Se10 Re4 Re5 Re6 53.69(5) . . . . ?
Se11 Re4 Re5 Re6 -123.84(5) . . . . ?
Re1 Re4 Re5 Re6 -54.80(2) . . . . ?
Re2 Re4 Re5 Re6 54.98(2) . . . . ?
Re3 Re4 Re5 Re6 0.23(3) . . . . ?
P1 Re4 Re5 Re1 -121.57(14) . . . . ?
Se8 Re4 Re5 Re1 179.08(4) . . . . ?
Se7 Re4 Re5 Re1 1.69(4) . . . . ?
Se10 Re4 Re5 Re1 108.49(5) . . . . ?
Se11 Re4 Re5 Re1 -69.03(5) . . . . ?
Re2 Re4 Re5 Re1 109.78(3) . . . . ?
Re3 Re4 Re5 Re1 55.03(2) . . . . ?
P3 Re1 Re5 N1 -1.4(4) . . . . ?
Se11 Re1 Re5 N1 -55.5(4) . . . . ?
Se12 Re1 Re5 N1 126.6(4) . . . . ?
Se14 Re1 Re5 N1 56.0(4) . . . . ?
Se7 Re1 Re5 N1 -126.7(4) . . . . ?
Re4 Re1 Re5 N1 -125.0(4) . . . . ?
Re6 Re1 Re5 N1 125.4(4) . . . . ?
Re3 Re1 Re5 N1 -179.8(4) . . . . ?
P3 Re1 Re5 Se11 54.07(17) . . . . ?
Se12 Re1 Re5 Se11 -177.90(6) . . . . ?
Se14 Re1 Re5 Se11 111.47(6) . . . . ?
Se7 Re1 Re5 Se11 -71.16(6) . . . . ?
Re4 Re1 Re5 Se11 -69.49(4) . . . . ?
Re6 Re1 Re5 Se11 -179.14(5) . . . . ?
Re3 Re1 Re5 Se11 -124.32(5) . . . . ?
P3 Re1 Re5 Se14 -57.39(17) . . . . ?
Se11 Re1 Re5 Se14 -111.47(6) . . . . ?
Se12 Re1 Re5 Se14 70.63(6) . . . . ?
Se7 Re1 Re5 Se14 177.37(6) . . . . ?
Re4 Re1 Re5 Se14 179.04(5) . . . . ?
Re6 Re1 Re5 Se14 69.40(5) . . . . ?
Re3 Re1 Re5 Se14 124.21(5) . . . . ?
P3 Re1 Re5 Se13 -127.93(17) . . . . ?
Se11 Re1 Re5 Se13 177.99(7) . . . . ?
Se12 Re1 Re5 Se13 0.09(7) . . . . ?
Se14 Re1 Re5 Se13 -70.54(6) . . . . ?
Se7 Re1 Re5 Se13 106.83(6) . . . . ?
Re4 Re1 Re5 Se13 108.50(5) . . . . ?
Re6 Re1 Re5 Se13 -1.14(5) . . . . ?
Re3 Re1 Re5 Se13 53.67(5) . . . . ?
P3 Re1 Re5 Se8 124.45(16) . . . . ?
Se11 Re1 Re5 Se8 70.38(6) . . . . ?
Se12 Re1 Re5 Se8 -107.52(6) . . . . ?
Se14 Re1 Re5 Se8 -178.15(6) . . . . ?
Se7 Re1 Re5 Se8 -0.78(6) . . . . ?
Re4 Re1 Re5 Se8 0.89(4) . . . . ?
Re6 Re1 Re5 Se8 -108.75(5) . . . . ?
Re3 Re1 Re5 Se8 -53.94(5) . . . . ?
P3 Re1 Re5 Re2 178.30(16) . . . . ?
Se11 Re1 Re5 Re2 124.23(5) . . . . ?
Se12 Re1 Re5 Re2 -53.67(5) . . . . ?
Se14 Re1 Re5 Re2 -124.31(5) . . . . ?
Se7 Re1 Re5 Re2 53.07(5) . . . . ?
Re4 Re1 Re5 Re2 54.74(2) . . . . ?
Re6 Re1 Re5 Re2 -54.91(2) . . . . ?
Re3 Re1 Re5 Re2 -0.09(3) . . . . ?
P3 Re1 Re5 Re4 123.57(16) . . . . ?
Se11 Re1 Re5 Re4 69.49(4) . . . . ?
Se12 Re1 Re5 Re4 -108.41(5) . . . . ?
Se14 Re1 Re5 Re4 -179.04(5) . . . . ?
Se7 Re1 Re5 Re4 -1.67(4) . . . . ?
Re6 Re1 Re5 Re4 -109.64(3) . . . . ?
Re3 Re1 Re5 Re4 -54.83(2) . . . . ?
P3 Re1 Re5 Re6 -126.79(16) . . . . ?
Se11 Re1 Re5 Re6 179.14(5) . . . . ?
Se12 Re1 Re5 Re6 1.23(5) . . . . ?
Se14 Re1 Re5 Re6 -69.40(4) . . . . ?
Se7 Re1 Re5 Re6 107.97(5) . . . . ?
Re4 Re1 Re5 Re6 109.64(3) . . . . ?
Re3 Re1 Re5 Re6 54.82(2) . . . . ?
N1 Re5 Re6 P5 2.3(5) . . . . ?
Se11 Re5 Re6 P5 128.98(19) . . . . ?
Se14 Re5 Re6 P5 58.87(19) . . . . ?
Se13 Re5 Re6 P5 -53.03(19) . . . . ?
Se8 Re5 Re6 P5 -123.96(19) . . . . ?
Re2 Re5 Re6 P5 -122.28(18) . . . . ?
Re4 Re5 Re6 P5 -177.19(18) . . . . ?
Re1 Re5 Re6 P5 128.14(18) . . . . ?
N1 Re5 Re6 Se13 55.4(5) . . . . ?
Se11 Re5 Re6 Se13 -177.99(7) . . . . ?
Se14 Re5 Re6 Se13 111.90(6) . . . . ?
Se8 Re5 Re6 Se13 -70.93(6) . . . . ?
Re2 Re5 Re6 Se13 -69.25(5) . . . . ?
Re4 Re5 Re6 Se13 -124.15(5) . . . . ?
Re1 Re5 Re6 Se13 -178.82(5) . . . . ?
N1 Re5 Re6 Se9 126.1(5) . . . . ?
Se11 Re5 Re6 Se9 -107.29(6) . . . . ?
Se14 Re5 Re6 Se9 -177.41(6) . . . . ?
Se13 Re5 Re6 Se9 70.69(6) . . . . ?
Se8 Re5 Re6 Se9 -0.24(6) . . . . ?
Re2 Re5 Re6 Se9 1.45(4) . . . . ?
Re4 Re5 Re6 Se9 -53.46(5) . . . . ?
Re1 Re5 Re6 Se9 -108.13(4) . . . . ?
N1 Re5 Re6 Se12 -127.0(5) . . . . ?
Se11 Re5 Re6 Se12 -0.39(7) . . . . ?
Se14 Re5 Re6 Se12 -70.51(6) . . . . ?
Se13 Re5 Re6 Se12 177.59(7) . . . . ?
Se8 Re5 Re6 Se12 106.66(6) . . . . ?
Re2 Re5 Re6 Se12 108.34(5) . . . . ?
Re4 Re5 Re6 Se12 53.44(5) . . . . ?
Re1 Re5 Re6 Se12 -1.23(5) . . . . ?
N1 Re5 Re6 Se14 -56.5(5) . . . . ?
Se11 Re5 Re6 Se14 70.12(6) . . . . ?
Se13 Re5 Re6 Se14 -111.90(6) . . . . ?
Se8 Re5 Re6 Se14 177.17(6) . . . . ?
Re2 Re5 Re6 Se14 178.85(5) . . . . ?
Re4 Re5 Re6 Se14 123.95(5) . . . . ?
Re1 Re5 Re6 Se14 69.28(4) . . . . ?
N1 Re5 Re6 Re2 124.6(5) . . . . ?
Se11 Re5 Re6 Re2 -108.74(5) . . . . ?
Se14 Re5 Re6 Re2 -178.85(5) . . . . ?
Se13 Re5 Re6 Re2 69.25(5) . . . . ?
Se8 Re5 Re6 Re2 -1.68(4) . . . . ?
Re4 Re5 Re6 Re2 -54.91(2) . . . . ?
Re1 Re5 Re6 Re2 -109.58(3) . . . . ?
N1 Re5 Re6 Re1 -125.8(5) . . . . ?
Se11 Re5 Re6 Re1 0.84(5) . . . . ?
Se14 Re5 Re6 Re1 -69.28(4) . . . . ?
Se13 Re5 Re6 Re1 178.82(5) . . . . ?
Se8 Re5 Re6 Re1 107.89(5) . . . . ?
Re2 Re5 Re6 Re1 109.58(3) . . . . ?
Re4 Re5 Re6 Re1 54.67(2) . . . . ?
N1 Re5 Re6 Re3 179.3(5) . . . . ?
Se11 Re5 Re6 Re3 -54.06(5) . . . . ?
Se14 Re5 Re6 Re3 -124.17(5) . . . . ?
Se13 Re5 Re6 Re3 123.93(5) . . . . ?
Se8 Re5 Re6 Re3 53.00(5) . . . . ?
Re2 Re5 Re6 Re3 54.68(2) . . . . ?
Re4 Re5 Re6 Re3 -0.23(3) . . . . ?
Re1 Re5 Re6 Re3 -54.89(2) . . . . ?
P2 Re2 Re6 P5 2.6(2) . . . . ?
Se9 Re2 Re6 P5 -54.50(15) . . . . ?
Se8 Re2 Re6 P5 128.69(15) . . . . ?
Se13 Re2 Re6 P5 57.43(15) . . . . ?
Se10 Re2 Re6 P5 -124.82(15) . . . . ?
Re5 Re2 Re6 P5 127.00(15) . . . . ?
Re4 Re2 Re6 P5 -178.24(15) . . . . ?
Re3 Re2 Re6 P5 -123.48(15) . . . . ?
P2 Re2 Re6 Se13 -54.79(14) . . . . ?
Se9 Re2 Re6 Se13 -111.93(6) . . . . ?
Se8 Re2 Re6 Se13 71.26(6) . . . . ?
Se10 Re2 Re6 Se13 177.75(6) . . . . ?
Re5 Re2 Re6 Se13 69.57(4) . . . . ?
Re4 Re2 Re6 Se13 124.33(4) . . . . ?
Re3 Re2 Re6 Se13 179.09(5) . . . . ?
P2 Re2 Re6 Se9 57.14(14) . . . . ?
Se8 Re2 Re6 Se9 -176.81(6) . . . . ?
Se13 Re2 Re6 Se9 111.93(6) . . . . ?
Se10 Re2 Re6 Se9 -70.33(5) . . . . ?
Re5 Re2 Re6 Se9 -178.50(4) . . . . ?
Re4 Re2 Re6 Se9 -123.74(4) . . . . ?
Re3 Re2 Re6 Se9 -68.99(4) . . . . ?
P2 Re2 Re6 Se12 127.79(14) . . . . ?
Se9 Re2 Re6 Se12 70.65(6) . . . . ?
Se8 Re2 Re6 Se12 -106.17(6) . . . . ?
Se13 Re2 Re6 Se12 -177.43(6) . . . . ?
Se10 Re2 Re6 Se12 0.32(6) . . . . ?
Re5 Re2 Re6 Se12 -107.86(5) . . . . ?
Re4 Re2 Re6 Se12 -53.10(5) . . . . ?
Re3 Re2 Re6 Se12 1.66(4) . . . . ?
P2 Re2 Re6 Se14 -125.46(14) . . . . ?
Se9 Re2 Re6 Se14 177.39(6) . . . . ?
Se8 Re2 Re6 Se14 0.58(6) . . . . ?
Se13 Re2 Re6 Se14 -70.68(6) . . . . ?
Se10 Re2 Re6 Se14 107.07(6) . . . . ?
Re5 Re2 Re6 Se14 -1.11(4) . . . . ?
Re4 Re2 Re6 Se14 53.65(5) . . . . ?
Re3 Re2 Re6 Se14 108.41(5) . . . . ?
P2 Re2 Re6 Re5 -124.36(14) . . . . ?
Se9 Re2 Re6 Re5 178.50(4) . . . . ?
Se8 Re2 Re6 Re5 1.69(4) . . . . ?
Se13 Re2 Re6 Re5 -69.57(4) . . . . ?
Se10 Re2 Re6 Re5 108.17(4) . . . . ?
Re4 Re2 Re6 Re5 54.76(2) . . . . ?
Re3 Re2 Re6 Re5 109.51(3) . . . . ?
P2 Re2 Re6 Re1 -178.99(14) . . . . ?
Se9 Re2 Re6 Re1 123.87(4) . . . . ?
Se8 Re2 Re6 Re1 -52.94(5) . . . . ?
Se13 Re2 Re6 Re1 -124.20(4) . . . . ?
Se10 Re2 Re6 Re1 53.55(5) . . . . ?
Re5 Re2 Re6 Re1 -54.63(2) . . . . ?
Re4 Re2 Re6 Re1 0.13(2) . . . . ?
Re3 Re2 Re6 Re1 54.89(2) . . . . ?
P2 Re2 Re6 Re3 126.13(14) . . . . ?
Se9 Re2 Re6 Re3 68.99(4) . . . . ?
Se8 Re2 Re6 Re3 -107.83(4) . . . . ?
Se13 Re2 Re6 Re3 -179.09(5) . . . . ?
Se10 Re2 Re6 Re3 -1.34(4) . . . . ?
Re5 Re2 Re6 Re3 -109.51(3) . . . . ?
Re4 Re2 Re6 Re3 -54.76(2) . . . . ?
P3 Re1 Re6 P5 -0.5(2) . . . . ?
Se11 Re1 Re6 P5 -128.10(16) . . . . ?
Se12 Re1 Re6 P5 54.01(16) . . . . ?
Se14 Re1 Re6 P5 -58.09(16) . . . . ?
Se7 Re1 Re6 P5 124.77(16) . . . . ?
Re4 Re1 Re6 P5 178.13(16) . . . . ?
Re5 Re1 Re6 P5 -127.27(16) . . . . ?
Re3 Re1 Re6 P5 123.46(16) . . . . ?
P3 Re1 Re6 Se13 127.95(15) . . . . ?
Se11 Re1 Re6 Se13 0.31(7) . . . . ?
Se12 Re1 Re6 Se13 -177.58(7) . . . . ?
Se14 Re1 Re6 Se13 70.32(7) . . . . ?
Se7 Re1 Re6 Se13 -106.81(6) . . . . ?
Re4 Re1 Re6 Se13 -53.46(5) . . . . ?
Re5 Re1 Re6 Se13 1.14(5) . . . . ?
Re3 Re1 Re6 Se13 -108.13(5) . . . . ?
P3 Re1 Re6 Se9 -125.39(15) . . . . ?
Se11 Re1 Re6 Se9 106.97(6) . . . . ?
Se12 Re1 Re6 Se9 -70.92(6) . . . . ?
Se14 Re1 Re6 Se9 176.98(7) . . . . ?
Se7 Re1 Re6 Se9 -0.15(7) . . . . ?
Re4 Re1 Re6 Se9 53.20(5) . . . . ?
Re5 Re1 Re6 Se9 107.80(5) . . . . ?
Re3 Re1 Re6 Se9 -1.47(5) . . . . ?
P3 Re1 Re6 Se12 -54.47(15) . . . . ?
Se11 Re1 Re6 Se12 177.89(6) . . . . ?
Se14 Re1 Re6 Se12 -112.10(6) . . . . ?
Se7 Re1 Re6 Se12 70.77(6) . . . . ?
Re4 Re1 Re6 Se12 124.12(5) . . . . ?
Re5 Re1 Re6 Se12 178.73(5) . . . . ?
Re3 Re1 Re6 Se12 69.45(4) . . . . ?
P3 Re1 Re6 Se14 57.63(15) . . . . ?
Se11 Re1 Re6 Se14 -70.01(6) . . . . ?
Se12 Re1 Re6 Se14 112.10(6) . . . . ?
Se7 Re1 Re6 Se14 -177.13(7) . . . . ?
Re4 Re1 Re6 Se14 -123.78(5) . . . . ?
Re5 Re1 Re6 Se14 -69.18(5) . . . . ?
Re3 Re1 Re6 Se14 -178.45(5) . . . . ?
P3 Re1 Re6 Re5 126.81(15) . . . . ?
Se11 Re1 Re6 Re5 -0.84(5) . . . . ?
Se12 Re1 Re6 Re5 -178.73(5) . . . . ?
Se14 Re1 Re6 Re5 69.18(5) . . . . ?
Se7 Re1 Re6 Re5 -107.96(5) . . . . ?
Re4 Re1 Re6 Re5 -54.61(2) . . . . ?
Re3 Re1 Re6 Re5 -109.27(3) . . . . ?
P3 Re1 Re6 Re2 -178.72(15) . . . . ?
Se11 Re1 Re6 Re2 53.64(5) . . . . ?
Se12 Re1 Re6 Re2 -124.25(5) . . . . ?
Se14 Re1 Re6 Re2 123.65(5) . . . . ?
Se7 Re1 Re6 Re2 -53.48(5) . . . . ?
Re4 Re1 Re6 Re2 -0.13(2) . . . . ?
Re5 Re1 Re6 Re2 54.48(2) . . . . ?
Re3 Re1 Re6 Re2 -54.79(2) . . . . ?
P3 Re1 Re6 Re3 -123.92(15) . . . . ?
Se11 Re1 Re6 Re3 108.44(5) . . . . ?
Se12 Re1 Re6 Re3 -69.45(4) . . . . ?
Se14 Re1 Re6 Re3 178.45(5) . . . . ?
Se7 Re1 Re6 Re3 1.31(5) . . . . ?
Re4 Re1 Re6 Re3 54.67(2) . . . . ?
Re5 Re1 Re6 Re3 109.27(3) . . . . ?
P4 Re3 Re6 P5 -0.2(2) . . . . ?
Se9 Re3 Re6 P5 53.40(18) . . . . ?
Se7 Re3 Re6 P5 -129.44(18) . . . . ?
Se10 Re3 Re6 P5 123.94(18) . . . . ?
Se12 Re3 Re6 P5 -59.11(18) . . . . ?
Re4 Re3 Re6 P5 177.33(17) . . . . ?
Re2 Re3 Re6 P5 122.59(17) . . . . ?
Re1 Re3 Re6 P5 -128.12(17) . . . . ?
P4 Re3 Re6 Se13 -123.66(14) . . . . ?
Se9 Re3 Re6 Se13 -70.08(6) . . . . ?
Se7 Re3 Re6 Se13 107.08(6) . . . . ?
Se10 Re3 Re6 Se13 0.46(6) . . . . ?
Se12 Re3 Re6 Se13 177.41(6) . . . . ?
Re4 Re3 Re6 Se13 53.85(5) . . . . ?
Re2 Re3 Re6 Se13 -0.89(4) . . . . ?
Re1 Re3 Re6 Se13 108.40(5) . . . . ?
P4 Re3 Re6 Se9 -53.58(14) . . . . ?
Se7 Re3 Re6 Se9 177.16(6) . . . . ?
Se10 Re3 Re6 Se9 70.53(6) . . . . ?
Se12 Re3 Re6 Se9 -112.52(6) . . . . ?
Re4 Re3 Re6 Se9 123.93(5) . . . . ?
Re2 Re3 Re6 Se9 69.19(4) . . . . ?
Re1 Re3 Re6 Se9 178.48(5) . . . . ?
P4 Re3 Re6 Se12 58.93(14) . . . . ?
Se9 Re3 Re6 Se12 112.52(6) . . . . ?
Se7 Re3 Re6 Se12 -70.33(6) . . . . ?
Se10 Re3 Re6 Se12 -176.95(6) . . . . ?
Re4 Re3 Re6 Se12 -123.56(4) . . . . ?
Re2 Re3 Re6 Se12 -178.29(4) . . . . ?
Re1 Re3 Re6 Se12 -69.01(4) . . . . ?
P4 Re3 Re6 Se14 129.44(14) . . . . ?
Se9 Re3 Re6 Se14 -176.97(7) . . . . ?
Se7 Re3 Re6 Se14 0.19(7) . . . . ?
Se10 Re3 Re6 Se14 -106.44(6) . . . . ?
Se12 Re3 Re6 Se14 70.51(6) . . . . ?
Re4 Re3 Re6 Se14 -53.05(5) . . . . ?
Re2 Re3 Re6 Se14 -107.78(5) . . . . ?
Re1 Re3 Re6 Se14 1.51(5) . . . . ?
P4 Re3 Re6 Re5 -177.28(13) . . . . ?
Se9 Re3 Re6 Re5 -123.70(5) . . . . ?
Se7 Re3 Re6 Re5 53.46(5) . . . . ?
Se10 Re3 Re6 Re5 -53.17(5) . . . . ?
Se12 Re3 Re6 Re5 123.78(4) . . . . ?
Re4 Re3 Re6 Re5 0.23(3) . . . . ?
Re2 Re3 Re6 Re5 -54.51(2) . . . . ?
Re1 Re3 Re6 Re5 54.78(3) . . . . ?
P4 Re3 Re6 Re2 -122.77(13) . . . . ?
Se9 Re3 Re6 Re2 -69.19(4) . . . . ?
Se7 Re3 Re6 Re2 107.97(5) . . . . ?
Se10 Re3 Re6 Re2 1.34(4) . . . . ?
Se12 Re3 Re6 Re2 178.29(4) . . . . ?
Re4 Re3 Re6 Re2 54.73(2) . . . . ?
Re1 Re3 Re6 Re2 109.29(3) . . . . ?
P4 Re3 Re6 Re1 127.94(13) . . . . ?
Se9 Re3 Re6 Re1 -178.48(5) . . . . ?
Se7 Re3 Re6 Re1 -1.32(5) . . . . ?
Se10 Re3 Re6 Re1 -107.94(5) . . . . ?
Se12 Re3 Re6 Re1 69.01(4) . . . . ?
Re4 Re3 Re6 Re1 -54.55(2) . . . . ?
Re2 Re3 Re6 Re1 -109.29(3) . . . . ?
P1 Re4 Se7 Re3 -146.21(9) . . . . ?
Se8 Re4 Se7 Re3 28.8(9) . . . . ?
Se10 Re4 Se7 Re3 -52.27(4) . . . . ?
Se11 Re4 Se7 Re3 123.73(5) . . . . ?
Re5 Re4 Se7 Re3 70.30(4) . . . . ?
Re1 Re4 Se7 Re3 72.01(3) . . . . ?
Re2 Re4 Se7 Re3 1.10(5) . . . . ?
P1 Re4 Se7 Re1 141.78(9) . . . . ?
Se8 Re4 Se7 Re1 -43.2(9) . . . . ?
Se10 Re4 Se7 Re1 -124.28(4) . . . . ?
Se11 Re4 Se7 Re1 51.72(4) . . . . ?
Re5 Re4 Se7 Re1 -1.71(4) . . . . ?
Re2 Re4 Se7 Re1 -70.90(4) . . . . ?
Re3 Re4 Se7 Re1 -72.01(3) . . . . ?
P4 Re3 Se7 Re4 144.08(10) . . . . ?
Se9 Re3 Se7 Re4 -32.4(9) . . . . ?
Se10 Re3 Se7 Re4 52.29(4) . . . . ?
Se12 Re3 Se7 Re4 -123.60(4) . . . . ?
Re2 Re3 Se7 Re4 -1.10(5) . . . . ?
Re6 Re3 Se7 Re4 -70.34(4) . . . . ?
Re1 Re3 Se7 Re4 -71.68(3) . . . . ?
P4 Re3 Se7 Re1 -144.25(10) . . . . ?
Se9 Re3 Se7 Re1 39.3(9) . . . . ?
Se10 Re3 Se7 Re1 123.97(4) . . . . ?
Se12 Re3 Se7 Re1 -51.92(4) . . . . ?
Re4 Re3 Se7 Re1 71.68(3) . . . . ?
Re2 Re3 Se7 Re1 70.58(4) . . . . ?
Re6 Re3 Se7 Re1 1.34(5) . . . . ?
P3 Re1 Se7 Re4 -143.82(11) . . . . ?
Se11 Re1 Se7 Re4 -52.01(4) . . . . ?
Se12 Re1 Se7 Re4 124.25(4) . . . . ?
Se14 Re1 Se7 Re4 34.5(8) . . . . ?
Re5 Re1 Se7 Re4 1.70(4) . . . . ?
Re6 Re1 Se7 Re4 70.67(4) . . . . ?
Re3 Re1 Se7 Re4 72.00(3) . . . . ?
P3 Re1 Se7 Re3 144.18(11) . . . . ?
Se11 Re1 Se7 Re3 -124.01(5) . . . . ?
Se12 Re1 Se7 Re3 52.25(4) . . . . ?
Se14 Re1 Se7 Re3 -37.5(8) . . . . ?
Re4 Re1 Se7 Re3 -72.00(3) . . . . ?
Re5 Re1 Se7 Re3 -70.30(4) . . . . ?
Re6 Re1 Se7 Re3 -1.34(5) . . . . ?
P1 Re4 Se8 Re2 146.39(9) . . . . ?
Se7 Re4 Se8 Re2 -28.6(9) . . . . ?
Se10 Re4 Se8 Re2 52.46(4) . . . . ?
Se11 Re4 Se8 Re2 -123.56(5) . . . . ?
Re5 Re4 Se8 Re2 -71.41(3) . . . . ?
Re1 Re4 Se8 Re2 -70.50(4) . . . . ?
Re3 Re4 Se8 Re2 -0.74(5) . . . . ?
P1 Re4 Se8 Re5 -142.20(9) . . . . ?
Se7 Re4 Se8 Re5 42.8(9) . . . . ?
Se10 Re4 Se8 Re5 123.87(4) . . . . ?
Se11 Re4 Se8 Re5 -52.14(4) . . . . ?
Re1 Re4 Se8 Re5 0.91(4) . . . . ?
Re2 Re4 Se8 Re5 71.41(3) . . . . ?
Re3 Re4 Se8 Re5 70.68(4) . . . . ?
P2 Re2 Se8 Re4 -142.87(11) . . . . ?
Se9 Re2 Se8 Re4 26.7(8) . . . . ?
Se13 Re2 Se8 Re4 123.81(5) . . . . ?
Se10 Re2 Se8 Re4 -52.35(4) . . . . ?
Re5 Re2 Se8 Re4 71.82(3) . . . . ?
Re3 Re2 Se8 Re4 0.74(5) . . . . ?
Re6 Re2 Se8 Re4 70.11(4) . . . . ?
P2 Re2 Se8 Re5 145.31(11) . . . . ?
Se9 Re2 Se8 Re5 -45.1(8) . . . . ?
Se13 Re2 Se8 Re5 52.00(5) . . . . ?
Se10 Re2 Se8 Re5 -124.17(4) . . . . ?
Re4 Re2 Se8 Re5 -71.82(3) . . . . ?
Re3 Re2 Se8 Re5 -71.08(4) . . . . ?
Re6 Re2 Se8 Re5 -1.71(4) . . . . ?
N1 Re5 Se8 Re4 144.3(3) . . . . ?
Se11 Re5 Se8 Re4 52.40(4) . . . . ?
Se14 Re5 Se8 Re4 -27.4(9) . . . . ?
Se13 Re5 Se8 Re4 -124.07(4) . . . . ?
Re2 Re5 Se8 Re4 -72.18(3) . . . . ?
Re6 Re5 Se8 Re4 -70.47(4) . . . . ?
Re1 Re5 Se8 Re4 -0.90(4) . . . . ?
N1 Re5 Se8 Re2 -143.5(3) . . . . ?
Se11 Re5 Se8 Re2 124.58(4) . . . . ?
Se14 Re5 Se8 Re2 44.8(9) . . . . ?
Se13 Re5 Se8 Re2 -51.89(4) . . . . ?
Re4 Re5 Se8 Re2 72.18(3) . . . . ?
Re6 Re5 Se8 Re2 1.71(4) . . . . ?
Re1 Re5 Se8 Re2 71.28(4) . . . . ?
P4 Re3 Se9 Re2 -143.99(10) . . . . ?
Se7 Re3 Se9 Re2 32.5(9) . . . . ?
Se10 Re3 Se9 Re2 -52.18(4) . . . . ?
Se12 Re3 Se9 Re2 123.69(4) . . . . ?
Re4 Re3 Se9 Re2 1.30(5) . . . . ?
Re6 Re3 Se9 Re2 71.85(3) . . . . ?
Re1 Re3 Se9 Re2 70.36(5) . . . . ?
P4 Re3 Se9 Re6 144.15(10) . . . . ?
Se7 Re3 Se9 Re6 -39.4(9) . . . . ?
Se10 Re3 Se9 Re6 -124.03(4) . . . . ?
Se12 Re3 Se9 Re6 51.83(4) . . . . ?
Re4 Re3 Se9 Re6 -70.56(4) . . . . ?
Re2 Re3 Se9 Re6 -71.85(3) . . . . ?
Re1 Re3 Se9 Re6 -1.50(5) . . . . ?
P2 Re2 Se9 Re3 142.56(11) . . . . ?
Se8 Re2 Se9 Re3 -27.0(8) . . . . ?
Se13 Re2 Se9 Re3 -124.13(5) . . . . ?
Se10 Re2 Se9 Re3 52.06(4) . . . . ?
Re5 Re2 Se9 Re3 -70.52(4) . . . . ?
Re4 Re2 Se9 Re3 -1.29(5) . . . . ?
Re6 Re2 Se9 Re3 -71.99(3) . . . . ?
P2 Re2 Se9 Re6 -145.45(11) . . . . ?
Se8 Re2 Se9 Re6 45.0(8) . . . . ?
Se13 Re2 Se9 Re6 -52.14(5) . . . . ?
Se10 Re2 Se9 Re6 124.05(4) . . . . ?
Re5 Re2 Se9 Re6 1.48(4) . . . . ?
Re4 Re2 Se9 Re6 70.70(4) . . . . ?
Re3 Re2 Se9 Re6 71.99(3) . . . . ?
P5 Re6 Se9 Re3 -144.51(12) . . . . ?
Se13 Re6 Se9 Re3 124.19(5) . . . . ?
Se12 Re6 Se9 Re3 -52.06(4) . . . . ?
Se14 Re6 Se9 Re3 39.0(7) . . . . ?
Re5 Re6 Se9 Re3 70.51(4) . . . . ?
Re2 Re6 Se9 Re3 71.97(3) . . . . ?
Re1 Re6 Se9 Re3 1.50(5) . . . . ?
P5 Re6 Se9 Re2 143.51(11) . . . . ?
Se13 Re6 Se9 Re2 52.22(4) . . . . ?
Se12 Re6 Se9 Re2 -124.03(4) . . . . ?
Se14 Re6 Se9 Re2 -33.0(7) . . . . ?
Re5 Re6 Se9 Re2 -1.47(4) . . . . ?
Re1 Re6 Se9 Re2 -70.48(4) . . . . ?
Re3 Re6 Se9 Re2 -71.97(3) . . . . ?
P4 Re3 Se10 Re4 -146.65(10) . . . . ?
Se9 Re3 Se10 Re4 123.90(4) . . . . ?
Se7 Re3 Se10 Re4 -52.18(4) . . . . ?
Se12 Re3 Se10 Re4 31.5(7) . . . . ?
Re2 Re3 Se10 Re4 71.78(3) . . . . ?
Re6 Re3 Se10 Re4 70.42(4) . . . . ?
Re1 Re3 Se10 Re4 1.23(4) . . . . ?
P4 Re3 Se10 Re2 141.57(10) . . . . ?
Se9 Re3 Se10 Re2 52.12(4) . . . . ?
Se7 Re3 Se10 Re2 -123.96(4) . . . . ?
Se12 Re3 Se10 Re2 -40.2(7) . . . . ?
Re4 Re3 Se10 Re2 -71.78(3) . . . . ?
Re6 Re3 Se10 Re2 -1.36(4) . . . . ?
Re1 Re3 Se10 Re2 -70.56(4) . . . . ?
P1 Re4 Se10 Re3 142.54(9) . . . . ?
Se8 Re4 Se10 Re3 -124.38(4) . . . . ?
Se7 Re4 Se10 Re3 52.30(4) . . . . ?
Se11 Re4 Se10 Re3 -38.7(8) . . . . ?
Re5 Re4 Se10 Re3 -70.60(4) . . . . ?
Re1 Re4 Se10 Re3 -1.23(4) . . . . ?
Re2 Re4 Se10 Re3 -71.91(3) . . . . ?
P1 Re4 Se10 Re2 -145.55(9) . . . . ?
Se8 Re4 Se10 Re2 -52.47(4) . . . . ?
Se7 Re4 Se10 Re2 124.20(4) . . . . ?
Se11 Re4 Se10 Re2 33.2(8) . . . . ?
Re5 Re4 Se10 Re2 1.31(5) . . . . ?
Re1 Re4 Se10 Re2 70.67(4) . . . . ?
Re3 Re4 Se10 Re2 71.91(3) . . . . ?
P2 Re2 Se10 Re3 -146.34(10) . . . . ?
Se9 Re2 Se10 Re3 -51.99(4) . . . . ?
Se8 Re2 Se10 Re3 124.12(5) . . . . ?
Se13 Re2 Se10 Re3 31.3(8) . . . . ?
Re5 Re2 Se10 Re3 70.60(4) . . . . ?
Re4 Re2 Se10 Re3 71.91(3) . . . . ?
Re6 Re2 Se10 Re3 1.36(4) . . . . ?
P2 Re2 Se10 Re4 141.76(10) . . . . ?
Se9 Re2 Se10 Re4 -123.90(5) . . . . ?
Se8 Re2 Se10 Re4 52.22(5) . . . . ?
Se13 Re2 Se10 Re4 -40.6(8) . . . . ?
Re5 Re2 Se10 Re4 -1.31(5) . . . . ?
Re3 Re2 Se10 Re4 -71.91(3) . . . . ?
Re6 Re2 Se10 Re4 -70.54(4) . . . . ?
P3 Re1 Se11 Re5 -145.84(11) . . . . ?
Se12 Re1 Se11 Re5 29.6(8) . . . . ?
Se14 Re1 Se11 Re5 -52.42(5) . . . . ?
Se7 Re1 Se11 Re5 123.45(5) . . . . ?
Re4 Re1 Se11 Re5 71.73(3) . . . . ?
Re6 Re1 Se11 Re5 0.85(5) . . . . ?
Re3 Re1 Se11 Re5 70.11(4) . . . . ?
P3 Re1 Se11 Re4 142.42(11) . . . . ?
Se12 Re1 Se11 Re4 -42.2(8) . . . . ?
Se14 Re1 Se11 Re4 -124.15(5) . . . . ?
Se7 Re1 Se11 Re4 51.72(4) . . . . ?
Re5 Re1 Se11 Re4 -71.73(3) . . . . ?
Re6 Re1 Se11 Re4 -70.89(4) . . . . ?
Re3 Re1 Se11 Re4 -1.63(4) . . . . ?
N1 Re5 Se11 Re1 144.5(4) . . . . ?
Se14 Re5 Se11 Re1 52.62(4) . . . . ?
Se13 Re5 Se11 Re1 -29.9(10) . . . . ?
Se8 Re5 Se11 Re1 -123.90(4) . . . . ?
Re2 Re5 Se11 Re1 -70.66(5) . . . . ?
Re4 Re5 Se11 Re1 -71.84(3) . . . . ?
Re6 Re5 Se11 Re1 -0.85(5) . . . . ?
N1 Re5 Se11 Re4 -143.6(4) . . . . ?
Se14 Re5 Se11 Re4 124.46(4) . . . . ?
Se13 Re5 Se11 Re4 42.0(10) . . . . ?
Se8 Re5 Se11 Re4 -52.06(4) . . . . ?
Re2 Re5 Se11 Re4 1.18(5) . . . . ?
Re6 Re5 Se11 Re4 70.99(5) . . . . ?
Re1 Re5 Se11 Re4 71.84(3) . . . . ?
P1 Re4 Se11 Re1 -142.33(9) . . . . ?
Se8 Re4 Se11 Re1 124.57(4) . . . . ?
Se7 Re4 Se11 Re1 -52.07(4) . . . . ?
Se10 Re4 Se11 Re1 38.9(8) . . . . ?
Re5 Re4 Se11 Re1 72.04(3) . . . . ?
Re2 Re4 Se11 Re1 70.88(4) . . . . ?
Re3 Re4 Se11 Re1 1.63(4) . . . . ?
P1 Re4 Se11 Re5 145.62(9) . . . . ?
Se8 Re4 Se11 Re5 52.53(4) . . . . ?
Se7 Re4 Se11 Re5 -124.12(5) . . . . ?
Se10 Re4 Se11 Re5 -33.1(8) . . . . ?
Re1 Re4 Se11 Re5 -72.04(3) . . . . ?
Re2 Re4 Se11 Re5 -1.16(5) . . . . ?
Re3 Re4 Se11 Re5 -70.42(4) . . . . ?
P3 Re1 Se12 Re6 145.64(11) . . . . ?
Se11 Re1 Se12 Re6 -29.8(8) . . . . ?
Se14 Re1 Se12 Re6 52.20(5) . . . . ?
Se7 Re1 Se12 Re6 -123.66(5) . . . . ?
Re4 Re1 Se12 Re6 -70.51(4) . . . . ?
Re5 Re1 Se12 Re6 -1.25(5) . . . . ?
Re3 Re1 Se12 Re6 -71.74(3) . . . . ?
P3 Re1 Se12 Re3 -142.62(11) . . . . ?
Se11 Re1 Se12 Re3 42.0(8) . . . . ?
Se14 Re1 Se12 Re3 123.93(5) . . . . ?
Se7 Re1 Se12 Re3 -51.93(4) . . . . ?
Re4 Re1 Se12 Re3 1.23(4) . . . . ?
Re5 Re1 Se12 Re3 70.48(4) . . . . ?
Re6 Re1 Se12 Re3 71.74(3) . . . . ?
P5 Re6 Se12 Re1 -146.48(12) . . . . ?
Se13 Re6 Se12 Re1 34.5(9) . . . . ?
Se9 Re6 Se12 Re1 123.64(5) . . . . ?
Se14 Re6 Se12 Re1 -52.13(5) . . . . ?
Re5 Re6 Se12 Re1 1.25(5) . . . . ?
Re2 Re6 Se12 Re1 70.23(4) . . . . ?
Re3 Re6 Se12 Re1 71.92(3) . . . . ?
P5 Re6 Se12 Re3 141.60(12) . . . . ?
Se13 Re6 Se12 Re3 -37.4(9) . . . . ?
Se9 Re6 Se12 Re3 51.73(4) . . . . ?
Se14 Re6 Se12 Re3 -124.05(5) . . . . ?
Re5 Re6 Se12 Re3 -70.66(4) . . . . ?
Re2 Re6 Se12 Re3 -1.68(4) . . . . ?
Re1 Re6 Se12 Re3 -71.92(3) . . . . ?
P4 Re3 Se12 Re1 146.64(10) . . . . ?
Se9 Re3 Se12 Re1 -123.90(4) . . . . ?
Se7 Re3 Se12 Re1 52.16(4) . . . . ?
Se10 Re3 Se12 Re1 -31.5(7) . . . . ?
Re4 Re3 Se12 Re1 -1.22(4) . . . . ?
Re2 Re3 Se12 Re1 -70.27(4) . . . . ?
Re6 Re3 Se12 Re1 -71.95(3) . . . . ?
P4 Re3 Se12 Re6 -141.40(10) . . . . ?
Se9 Re3 Se12 Re6 -51.95(4) . . . . ?
Se7 Re3 Se12 Re6 124.12(4) . . . . ?
Se10 Re3 Se12 Re6 40.4(7) . . . . ?
Re4 Re3 Se12 Re6 70.73(4) . . . . ?
Re2 Re3 Se12 Re6 1.68(4) . . . . ?
Re1 Re3 Se12 Re6 71.95(3) . . . . ?
P5 Re6 Se13 Re2 -142.00(12) . . . . ?
Se9 Re6 Se13 Re2 -52.13(4) . . . . ?
Se12 Re6 Se13 Re2 37.0(9) . . . . ?
Se14 Re6 Se13 Re2 123.66(5) . . . . ?
Re5 Re6 Se13 Re2 71.47(3) . . . . ?
Re1 Re6 Se13 Re2 70.31(4) . . . . ?
Re3 Re6 Se13 Re2 0.90(4) . . . . ?
P5 Re6 Se13 Re5 146.54(12) . . . . ?
Se9 Re6 Se13 Re5 -123.60(5) . . . . ?
Se12 Re6 Se13 Re5 -34.4(9) . . . . ?
Se14 Re6 Se13 Re5 52.19(5) . . . . ?
Re2 Re6 Se13 Re5 -71.47(3) . . . . ?
Re1 Re6 Se13 Re5 -1.16(5) . . . . ?
Re3 Re6 Se13 Re5 -70.57(4) . . . . ?
P2 Re2 Se13 Re6 146.57(10) . . . . ?
Se9 Re2 Se13 Re6 52.23(4) . . . . ?
Se8 Re2 Se13 Re6 -123.85(5) . . . . ?
Se10 Re2 Se13 Re6 -31.1(8) . . . . ?
Re5 Re2 Se13 Re6 -71.78(4) . . . . ?
Re4 Re2 Se13 Re6 -70.24(4) . . . . ?
Re3 Re2 Se13 Re6 -0.90(4) . . . . ?
P2 Re2 Se13 Re5 -141.65(10) . . . . ?
Se9 Re2 Se13 Re5 124.01(5) . . . . ?
Se8 Re2 Se13 Re5 -52.07(5) . . . . ?
Se10 Re2 Se13 Re5 40.7(8) . . . . ?
Re4 Re2 Se13 Re5 1.53(5) . . . . ?
Re3 Re2 Se13 Re5 70.88(4) . . . . ?
Re6 Re2 Se13 Re5 71.78(4) . . . . ?
N1 Re5 Se13 Re6 -144.4(4) . . . . ?
Se11 Re5 Se13 Re6 30.0(10) . . . . ?
Se14 Re5 Se13 Re6 -52.45(4) . . . . ?
Se8 Re5 Se13 Re6 124.03(4) . . . . ?
Re2 Re5 Se13 Re6 72.18(3) . . . . ?
Re4 Re5 Se13 Re6 70.65(5) . . . . ?
Re1 Re5 Se13 Re6 1.16(5) . . . . ?
N1 Re5 Se13 Re2 143.4(4) . . . . ?
Se11 Re5 Se13 Re2 -42.2(10) . . . . ?
Se14 Re5 Se13 Re2 -124.63(4) . . . . ?
Se8 Re5 Se13 Re2 51.85(4) . . . . ?
Re4 Re5 Se13 Re2 -1.54(5) . . . . ?
Re6 Re5 Se13 Re2 -72.18(3) . . . . ?
Re1 Re5 Se13 Re2 -71.02(5) . . . . ?
N1 Re5 Se14 Re1 -144.3(3) . . . . ?
Se11 Re5 Se14 Re1 -52.39(4) . . . . ?
Se13 Re5 Se14 Re1 124.10(4) . . . . ?
Se8 Re5 Se14 Re1 27.4(9) . . . . ?
Re2 Re5 Se14 Re1 70.76(4) . . . . ?
Re4 Re5 Se14 Re1 0.95(5) . . . . ?
Re6 Re5 Se14 Re1 71.90(3) . . . . ?
N1 Re5 Se14 Re6 143.8(3) . . . . ?
Se11 Re5 Se14 Re6 -124.29(4) . . . . ?
Se13 Re5 Se14 Re6 52.20(4) . . . . ?
Se8 Re5 Se14 Re6 -44.5(9) . . . . ?
Re2 Re5 Se14 Re6 -1.14(5) . . . . ?
Re4 Re5 Se14 Re6 -70.95(4) . . . . ?
Re1 Re5 Se14 Re6 -71.90(3) . . . . ?
P3 Re1 Se14 Re5 144.21(11) . . . . ?
Se11 Re1 Se14 Re5 52.43(5) . . . . ?
Se12 Re1 Se14 Re5 -123.86(5) . . . . ?
Se7 Re1 Se14 Re5 -34.1(8) . . . . ?
Re4 Re1 Se14 Re5 -0.94(5) . . . . ?
Re6 Re1 Se14 Re5 -71.70(4) . . . . ?
Re3 Re1 Se14 Re5 -70.17(4) . . . . ?
P3 Re1 Se14 Re6 -144.09(11) . . . . ?
Se11 Re1 Se14 Re6 124.13(5) . . . . ?
Se12 Re1 Se14 Re6 -52.16(5) . . . . ?
Se7 Re1 Se14 Re6 37.6(8) . . . . ?
Re4 Re1 Se14 Re6 70.76(4) . . . . ?
Re5 Re1 Se14 Re6 71.70(4) . . . . ?
Re3 Re1 Se14 Re6 1.53(5) . . . . ?
P5 Re6 Se14 Re5 -143.68(12) . . . . ?
Se13 Re6 Se14 Re5 -52.39(4) . . . . ?
Se9 Re6 Se14 Re5 32.8(7) . . . . ?
Se12 Re6 Se14 Re5 123.87(5) . . . . ?
Re2 Re6 Se14 Re5 1.12(4) . . . . ?
Re1 Re6 Se14 Re5 71.81(3) . . . . ?
Re3 Re6 Se14 Re5 70.28(5) . . . . ?
P5 Re6 Se14 Re1 144.51(12) . . . . ?
Se13 Re6 Se14 Re1 -124.19(5) . . . . ?
Se9 Re6 Se14 Re1 -39.0(7) . . . . ?
Se12 Re6 Se14 Re1 52.06(5) . . . . ?
Re5 Re6 Se14 Re1 -71.81(3) . . . . ?
Re2 Re6 Se14 Re1 -70.68(4) . . . . ?
Re3 Re6 Se14 Re1 -1.53(5) . . . . ?
Se8 Re4 P1 C11 136.5(5) . . . . ?
Se7 Re4 P1 C11 -43.8(5) . . . . ?
Se10 Re4 P1 C11 -133.5(5) . . . . ?
Se11 Re4 P1 C11 46.5(5) . . . . ?
Re5 Re4 P1 C11 89.0(5) . . . . ?
Re1 Re4 P1 C11 1.9(5) . . . . ?
Re2 Re4 P1 C11 -179.1(5) . . . . ?
Re3 Re4 P1 C11 -86.1(5) . . . . ?
Se8 Re4 P1 C13 15.2(6) . . . . ?
Se7 Re4 P1 C13 -165.1(6) . . . . ?
Se10 Re4 P1 C13 105.2(6) . . . . ?
Se11 Re4 P1 C13 -74.7(6) . . . . ?
Re5 Re4 P1 C13 -32.3(7) . . . . ?
Re1 Re4 P1 C13 -119.4(6) . . . . ?
Re2 Re4 P1 C13 59.6(6) . . . . ?
Re3 Re4 P1 C13 152.6(6) . . . . ?
Se8 Re4 P1 C151 -102.3(6) . . . . ?
Se7 Re4 P1 C151 77.4(6) . . . . ?
Se10 Re4 P1 C151 -12.3(6) . . . . ?
Se11 Re4 P1 C151 167.8(6) . . . . ?
Re5 Re4 P1 C151 -149.8(5) . . . . ?
Re1 Re4 P1 C151 123.1(6) . . . . ?
Re2 Re4 P1 C151 -57.9(6) . . . . ?
Re3 Re4 P1 C151 35.1(6) . . . . ?
Se9 Re2 P2 C25 -125.7(6) . . . . ?
Se8 Re2 P2 C25 53.6(6) . . . . ?
Se13 Re2 P2 C25 144.3(6) . . . . ?
Se10 Re2 P2 C25 -35.9(6) . . . . ?
Re5 Re2 P2 C25 96.5(6) . . . . ?
Re4 Re2 P2 C25 9.6(6) . . . . ?
Re3 Re2 P2 C25 -78.2(6) . . . . ?
Re6 Re2 P2 C25 -171.6(6) . . . . ?
Se9 Re2 P2 C23 -7.2(6) . . . . ?
Se8 Re2 P2 C23 172.0(6) . . . . ?
Se13 Re2 P2 C23 -97.3(6) . . . . ?
Se10 Re2 P2 C23 82.6(6) . . . . ?
Re5 Re2 P2 C23 -145.1(6) . . . . ?
Re4 Re2 P2 C23 128.1(6) . . . . ?
Re3 Re2 P2 C23 40.3(6) . . . . ?
Re6 Re2 P2 C23 -53.1(6) . . . . ?
Se9 Re2 P2 C21 114.1(7) . . . . ?
Se8 Re2 P2 C21 -66.6(7) . . . . ?
Se13 Re2 P2 C21 24.1(7) . . . . ?
Se10 Re2 P2 C21 -156.0(7) . . . . ?
Re5 Re2 P2 C21 -23.7(7) . . . . ?
Re4 Re2 P2 C21 -110.5(7) . . . . ?
Re3 Re2 P2 C21 161.6(7) . . . . ?
Re6 Re2 P2 C21 68.3(7) . . . . ?
Se11 Re1 P3 C35 -22.0(10) . . . . ?
Se12 Re1 P3 C35 158.3(10) . . . . ?
Se14 Re1 P3 C35 -111.6(10) . . . . ?
Se7 Re1 P3 C35 68.3(10) . . . . ?
Re4 Re1 P3 C35 24.2(10) . . . . ?
Re5 Re1 P3 C35 -65.7(10) . . . . ?
Re6 Re1 P3 C35 -157.8(10) . . . . ?
Re3 Re1 P3 C35 112.1(10) . . . . ?
Se11 Re1 P3 C33 98.1(9) . . . . ?
Se12 Re1 P3 C33 -81.6(9) . . . . ?
Se14 Re1 P3 C33 8.6(9) . . . . ?
Se7 Re1 P3 C33 -171.5(9) . . . . ?
Re4 Re1 P3 C33 144.3(9) . . . . ?
Re5 Re1 P3 C33 54.5(9) . . . . ?
Re6 Re1 P3 C33 -37.6(9) . . . . ?
Re3 Re1 P3 C33 -127.7(9) . . . . ?
Se11 Re1 P3 C31 -140.5(7) . . . . ?
Se12 Re1 P3 C31 39.8(7) . . . . ?
Se14 Re1 P3 C31 129.9(7) . . . . ?
Se7 Re1 P3 C31 -50.2(7) . . . . ?
Re4 Re1 P3 C31 -94.3(7) . . . . ?
Re5 Re1 P3 C31 175.8(6) . . . . ?
Re6 Re1 P3 C31 83.7(7) . . . . ?
Re3 Re1 P3 C31 -6.4(7) . . . . ?
Se9 Re3 P4 C41 -46.6(6) . . . . ?
Se7 Re3 P4 C41 133.6(6) . . . . ?
Se10 Re3 P4 C41 -136.6(6) . . . . ?
Se12 Re3 P4 C41 43.6(6) . . . . ?
Re4 Re3 P4 C41 -179.7(6) . . . . ?
Re2 Re3 P4 C41 -90.0(6) . . . . ?
Re6 Re3 P4 C41 -3.3(6) . . . . ?
Re1 Re3 P4 C41 86.8(6) . . . . ?
Se9 Re3 P4 C45 74.7(6) . . . . ?
Se7 Re3 P4 C45 -105.0(6) . . . . ?
Se10 Re3 P4 C45 -15.3(6) . . . . ?
Se12 Re3 P4 C45 164.9(6) . . . . ?
Re4 Re3 P4 C45 -58.3(6) . . . . ?
Re2 Re3 P4 C45 31.4(6) . . . . ?
Re6 Re3 P4 C45 118.0(6) . . . . ?
Re1 Re3 P4 C45 -151.9(6) . . . . ?
Se9 Re3 P4 C43 -170.0(7) . . . . ?
Se7 Re3 P4 C43 10.2(7) . . . . ?
Se10 Re3 P4 C43 100.0(7) . . . . ?
Se12 Re3 P4 C43 -79.9(7) . . . . ?
Re4 Re3 P4 C43 56.9(7) . . . . ?
Re2 Re3 P4 C43 146.6(6) . . . . ?
Re6 Re3 P4 C43 -126.7(6) . . . . ?
Re1 Re3 P4 C43 -36.7(7) . . . . ?
Se13 Re6 P5 C55 158.3(13) . . . . ?
Se9 Re6 P5 C55 68.6(13) . . . . ?
Se12 Re6 P5 C55 -21.6(13) . . . . ?
Se14 Re6 P5 C55 -111.7(13) . . . . ?
Re5 Re6 P5 C55 -158.6(13) . . . . ?
Re2 Re6 P5 C55 112.4(13) . . . . ?
Re1 Re6 P5 C55 -65.2(13) . . . . ?
Re3 Re6 P5 C55 25.6(14) . . . . ?
Se13 Re6 P5 C53 -74.8(13) . . . . ?
Se9 Re6 P5 C53 -164.5(13) . . . . ?
Se12 Re6 P5 C53 105.3(13) . . . . ?
Se14 Re6 P5 C53 15.2(13) . . . . ?
Re5 Re6 P5 C53 -31.7(13) . . . . ?
Re2 Re6 P5 C53 -120.7(13) . . . . ?
Re1 Re6 P5 C53 61.7(13) . . . . ?
Re3 Re6 P5 C53 152.5(13) . . . . ?
Se13 Re6 P5 C51 44.0(9) . . . . ?
Se9 Re6 P5 C51 -45.7(9) . . . . ?
Se12 Re6 P5 C51 -135.9(9) . . . . ?
Se14 Re6 P5 C51 134.0(9) . . . . ?
Re5 Re6 P5 C51 87.0(9) . . . . ?
Re2 Re6 P5 C51 -1.9(9) . . . . ?
Re1 Re6 P5 C51 -179.5(8) . . . . ?
Re3 Re6 P5 C51 -88.8(9) . . . . ?
F322 Sb32 F322 Sb32 0.000(2) 2_776 . . 2_776 ?
F321 Sb32 F322 Sb32 -174(2) . . . 2_776 ?
F324 Sb32 F322 Sb32 -87(10) . . . 2_776 ?
F323 Sb32 F322 Sb32 96(2) . . . 2_776 ?
F326 Sb32 F322 Sb32 -86(3) . . . 2_776 ?
Se11 Re5 N1 C2 -47.7(11) . . . . ?
Se14 Re5 N1 C2 42.0(11) . . . . ?
Se13 Re5 N1 C2 132.0(11) . . . . ?
Se8 Re5 N1 C2 -137.5(11) . . . . ?
Re2 Re5 N1 C2 177.3(9) . . . . ?
Re4 Re5 N1 C2 -93.2(12) . . . . ?
Re6 Re5 N1 C2 87.5(11) . . . . ?
Re1 Re5 N1 C2 -3.1(13) . . . . ?
Se11 Re5 N1 C6 132.2(11) . . . . ?
Se14 Re5 N1 C6 -138.1(11) . . . . ?
Se13 Re5 N1 C6 -48.1(11) . . . . ?
Se8 Re5 N1 C6 42.4(11) . . . . ?
Re2 Re5 N1 C6 -2.8(13) . . . . ?
Re4 Re5 N1 C6 86.7(11) . . . . ?
Re6 Re5 N1 C6 -92.6(12) . . . . ?
Re1 Re5 N1 C6 176.8(9) . . . . ?
C6 N1 C2 C3 0(2) . . . . ?
Re5 N1 C2 C3 179.7(12) . . . . ?
N1 C2 C3 C4 -4(3) . . . . ?
C2 C3 C4 C5 5(3) . . . . ?
C2 C3 C4 C71 -173.4(17) . . . . ?
C2 C3 C4 C72 170.5(19) . . . . ?
C3 C4 C5 C6 -2(3) . . . . ?
C71 C4 C5 C6 176(2) . . . . ?
C72 C4 C5 C6 -170.4(18) . . . . ?
C2 N1 C6 C5 3(2) . . . . ?
Re5 N1 C6 C5 -176.6(13) . . . . ?
C4 C5 C6 N1 -2(3) . . . . ?
C3 C4 C71 N81 158(2) . . . . ?
C5 C4 C71 N81 -20(3) . . . . ?
C72 C4 C71 N81 -52(6) . . . . ?
C3 C4 C71 O91 -20(2) . . . . ?
C5 C4 C71 O91 162.3(19) . . . . ?
C72 C4 C71 O91 131(7) . . . . ?
C3 C4 C72 N82 -11(3) . . . . ?
C5 C4 C72 N82 155.7(16) . . . . ?
C71 C4 C72 N82 -49(6) . . . . ?
C3 C4 C72 O92 152(2) . . . . ?
C5 C4 C72 O92 -41(2) . . . . ?
C71 C4 C72 O92 114(6) . . . . ?
C13 P1 C11 C12 -51.2(14) . . . . ?
C151 P1 C11 C12 55.0(14) . . . . ?
Re4 P1 C11 C12 -177.8(10) . . . . ?
C11 P1 C13 C14 -58.9(13) . . . . ?
C151 P1 C13 C14 -168.2(12) . . . . ?
Re4 P1 C13 C14 66.1(13) . . . . ?
C11 P1 C151 C161 61.7(15) . . . . ?
C13 P1 C151 C161 171.4(14) . . . . ?
Re4 P1 C151 C161 -63.4(14) . . . . ?
C25 P2 C21 C22 -62.5(18) . . . . ?
C23 P2 C21 C22 -170.3(16) . . . . ?
Re2 P2 C21 C22 62.4(18) . . . . ?
C25 P2 C23 C24 -163.0(13) . . . . ?
C21 P2 C23 C24 -55.4(15) . . . . ?
Re2 P2 C23 C24 73.7(13) . . . . ?
C23 P2 C25 C26 56.1(15) . . . . ?
C21 P2 C25 C26 -51.1(16) . . . . ?
Re2 P2 C25 C26 -179.2(12) . . . . ?
C35 P3 C31 C32 53(2) . . . . ?
C33 P3 C31 C32 -55.0(19) . . . . ?
Re1 P3 C31 C32 179.9(15) . . . . ?
C35 P3 C33 C34 -167(2) . . . . ?
C31 P3 C33 C34 -60(2) . . . . ?
Re1 P3 C33 C34 65(2) . . . . ?
C33 P3 C35 C36 164(3) . . . . ?
C31 P3 C35 C36 54(3) . . . . ?
Re1 P3 C35 C36 -71(3) . . . . ?
C45 P4 C41 C42 55.1(13) . . . . ?
C43 P4 C41 C42 -50.2(14) . . . . ?
Re3 P4 C41 C42 -178.3(10) . . . . ?
C41 P4 C43 C44 -60.4(14) . . . . ?
C45 P4 C43 C44 -170.5(13) . . . . ?
Re3 P4 C43 C44 65.3(14) . . . . ?
C41 P4 C45 C46 57.1(13) . . . . ?
C43 P4 C45 C46 168.2(12) . . . . ?
Re3 P4 C45 C46 -67.3(13) . . . . ?
C55 P5 C51 C52 53(2) . . . . ?
C53 P5 C51 C52 -57(2) . . . . ?
Re6 P5 C51 C52 177.5(19) . . . . ?
C55 P5 C53 C54 -168(3) . . . . ?
C51 P5 C53 C54 -62(3) . . . . ?
Re6 P5 C53 C54 60(3) . . . . ?
C53 P5 C55 C56 174(3) . . . . ?
C51 P5 C55 C56 64(3) . . . . ?
Re6 P5 C55 C56 -55(3) . . . . ?
